data_4110938
loop_
_publ_author_name
'Amy Bowman'
'Mathieu Allix'
'Denis Pelloquin'
'Matthew J. Rosseinsky'

_publ_contact_author_address
; 
    Department of Chemistry  
    University of Liverpool
    Liverpool L69 7ZD UK
;
_publ_contact_author_email m.j.rosseinsky@liverpool.ac.uk
_publ_contact_author_fax '(44) 151 7943587'
_publ_contact_author_name 'Matthew J. Rosseinsky'
_publ_contact_author_phone '(44) 151 7943499'
_publ_section_title
;
 Three-Coordinate Metal Centers in Extended Transition Metal Oxides
;
_journal_name_full 'Journal of the American Chemical Society'
_journal_page_first 12606
_journal_page_last 12607
_journal_paper_doi 10.1021/ja064083g
_journal_volume 128
_journal_year 2006
_chemical_formula_sum 'Co0.75 Fe0.75 La0.5 O3.78 Sr1.5'
_chemical_formula_weight 347.43
_space_group_IT_number 139
_symmetry_cell_setting tetragonal
_symmetry_space_group_name_Hall '-I 4 2'
_symmetry_space_group_name_H-M 'I 4/m m m'
_audit_author_name Amy
_audit_creation_date 2006-06-08T15:19
_audit_creation_method 'from EXP file using GSAS2CIF'
_audit_update_record ' 2006-06-08T15:19  Initial CIF as created by GSAS2CIF'
_cell_angle_alpha 90.0
_cell_angle_beta 90.0
_cell_angle_gamma 90.0
_cell_formula_units_Z 4
_cell_length_a 3.82416(12)
_cell_length_b 3.82416
_cell_length_c 29.3269(12)
_cell_measurement_temperature 443
_cell_volume 428.88(2)
_computing_structure_refinement GSAS
_diffrn_measurement_device_type 'D20 ILL'
_diffrn_radiation_probe neutron
_diffrn_radiation_type neutron
_diffrn_radiation_wavelength 1.8885
_exptl_absorpt_correction_T_max 0.91993
_exptl_absorpt_correction_T_min 0.91877
_exptl_absorpt_process_details
;   GSAS Absorption/surface roughness correction: function number 0
 Debye-Scherrer absorption correction
Term (= MU.r/wave) =     0.26460E-01
Correction is not refined.
;
_exptl_crystal_density_diffrn 5.381
_pd_block_id 2006-06-08T15:19|FINAL_POST_FOURIER_F|Amy|D20_ILL
_pd_calc_method 'Rietveld Refinement'
_pd_char_colour black
_pd_meas_2theta_range_inc 0.1
_pd_meas_2theta_range_max 154.9
_pd_meas_2theta_range_min 0.0
_pd_phase_name Sr3LaFe1.5Co1.5O7.5
_pd_proc_2theta_range_inc 0.1
_pd_proc_2theta_range_max 154.4924
_pd_proc_2theta_range_min -0.4076
_pd_proc_info_datetime 2006-06-08T15:19:53
_pd_proc_ls_background_function
;   GSAS Background function number 1 with  6 terms.
 Shifted Chebyshev function of 1st kind
      1:    607.560     2:   -62.5850     3:   -9.69350     4:   -11.5373    
      5:   -1.55479     6:   -4.75016    
;
_pd_proc_ls_peak_cutoff 0.00100
_pd_proc_ls_pref_orient_corr
;   March-Dollase
 AXIS  1 Ratio=   1.09594  h= 0.000  k= 0.000  l= 1.000
 Prefered orientation correction range: Min=   0.75963, Max=   1.14736
;
_pd_proc_ls_profile_function
;
 CW Profile function number 2 with  18 terms
 Profile coefficients for Simpson's rule integration of pseudovoigt function
 C.J. Howard (1982). J. Appl. Cryst.,15,615-620.
 P. Thompson, D.E. Cox & J.B. Hastings (1987). J. Appl. Cryst.,20,79-83.
 Peak tails are ignored  where the intensity is below 0.0010 times the peak
   Aniso. broadening axis   0.0   0.0   1.0
;
_pd_proc_ls_prof_R_factor 0.0298
_pd_proc_ls_prof_wR_expected 0.0372
_pd_proc_ls_prof_wR_factor 0.0377
_refine_ls_goodness_of_fit_all 1.03
_refine_ls_matrix_type full
_refine_ls_number_parameters 40
_refine_ls_number_restraints 0
_refine_ls_R_Fsqd_factor 0.07703
_refine_ls_shift/su_max 0.02
_refine_ls_shift/su_mean 0.00
_reflns_d_resolution_high 1.009
_reflns_d_resolution_low 7.332
_reflns_limit_h_max 3
_reflns_limit_h_min 0
_reflns_limit_k_max 2
_reflns_limit_k_min 0
_reflns_limit_l_max 30
_reflns_limit_l_min 0
_reflns_number_total 99
_cod_data_source_file ja064083gsi20060609_015619.cif
_cod_data_source_block FINAL_POST_FOURIER_F_publ
_cod_original_cell_volume 428.88(4)
_cod_original_formula_sum 'Co0.75 Fe0.75 La0.50 O3.78 Sr1.50'
_cod_database_code 4110938
_cod_database_fobs_code 4110938
_gsas_exptl_extinct_corr_t_min 1.00000
_gsas_exptl_extinct_corr_t_max 1.00000

loop_
_symmetry_equiv_pos_site_id
_symmetry_equiv_pos_as_xyz
1 +x,+y,+z
2 -y,+x,+z
3 -x,-y,+z
4 +y,-x,+z
5 -x,+y,+z
6 -y,-x,+z
7 +x,-y,+z
8 +y,+x,+z
-1 -x,-y,-z
-2 +y,-x,-z
-3 +x,+y,-z
-4 -y,+x,-z
-5 +x,-y,-z
-6 +y,+x,-z
-7 -x,+y,-z
-8 -y,-x,-z
101 +x+1/2,+y+1/2,+z+1/2
102 -y+1/2,+x+1/2,+z+1/2
103 -x+1/2,-y+1/2,+z+1/2
104 +y+1/2,-x+1/2,+z+1/2
105 -x+1/2,+y+1/2,+z+1/2
106 -y+1/2,-x+1/2,+z+1/2
107 +x+1/2,-y+1/2,+z+1/2
108 +y+1/2,+x+1/2,+z+1/2
-101 -x+1/2,-y+1/2,-z+1/2
-102 +y+1/2,-x+1/2,-z+1/2
-103 +x+1/2,+y+1/2,-z+1/2
-104 -y+1/2,+x+1/2,-z+1/2
-105 +x+1/2,-y+1/2,-z+1/2
-106 +y+1/2,+x+1/2,-z+1/2
-107 -x+1/2,+y+1/2,-z+1/2
-108 -y+1/2,-x+1/2,-z+1/2

loop_
_atom_site_aniso_label
_atom_site_aniso_U_11
_atom_site_aniso_U_12
_atom_site_aniso_U_13
_atom_site_aniso_U_22
_atom_site_aniso_U_23
_atom_site_aniso_U_33
Fe1 0.043(6) 0.0 0.0 0.043(6) 0.0 0.021(9)
Fe2 0.0148(25) 0.0 0.0 0.0148(25) 0.0 0.018(4)
O1 0.056(4) 0.0 0.0 0.0068(35) 0.0 0.013(5)
O2 0.061(4) 0.0 0.0 0.061(4) 0.0 0.028(7)
Co1 0.043(6) 0.0 0.0 0.043(6) 0.0 0.021(9)
Co2 0.0148(25) 0.0 0.0 0.0148(25) 0.0 0.018(4)

loop_
_atom_site_type_symbol
_atom_site_label
_atom_site_fract_x
_atom_site_fract_y
_atom_site_fract_z
_atom_site_occupancy
_atom_site_thermal_displace_type
_atom_site_U_iso_or_equiv
_atom_site_symmetry_multiplicity
Fe Fe1 0.0 0.0 0.0 0.418(23) Uani 0.03578 2
Fe Fe2 0.0 0.0 0.14307(26) 0.541(12) Uani 0.016 4
La La1 0.0 0.0 0.57577(26) 0.25 Uiso 0.0212(12) 4
Sr Sr1 0.0 0.0 0.57577(26) 0.75 Uiso 0.0212(12) 4
La La2 0.0 0.0 0.70288(20) 0.25 Uiso 0.0212(12) 4
Sr Sr2 0.0 0.0 0.70288(20) 0.75 Uiso 0.0212(12) 4
O O1 0.0 0.5 0.13728(31) 0.758(10) Uani 0.02532 8
O O2 0.0 0.0 0.06093(25) 1.0 Uani 0.04968 4
O O3 0.0 0.0 0.21369(28) 0.963(22) Uiso 0.0152(23) 4
O O4 0.264(10) 0.436(12) 0.0 0.054(5) Uiso 0.0152(23) 16
Co Co1 0.0 0.0 0.0 0.576(23) Uani 0.03578 2
Co Co2 0.0 0.0 0.14307(26) 0.462(12) Uani 0.016 4
O O5 0.5 0.0 0.0 0.082(13) Uiso 0.0152(23) 4

loop_
_atom_type_symbol
_atom_type_number_in_cell
_atom_type_scat_length_neutron
_atom_type_scat_source
Fe+3 3.0 0.9450 International_Tables_Vol_C
La+3 2.0 0.8240 International_Tables_Vol_C
Sr+2 6.0 0.7020 International_Tables_Vol_C
O 15.116 0.5805 International_Tables_Vol_C
Co 3.0 0.2490 International_Tables_Vol_C

loop_
_geom_angle_atom_site_label_1
_geom_angle_atom_site_label_2
_geom_angle_atom_site_label_3
_geom_angle
_geom_angle_site_symmetry_1
_geom_angle_site_symmetry_3
_geom_angle_publ_flag
O2 Fe1 O2 180.0 1_555 -1_555 n
O2 Fe1 O4 90.0 1_555 1_555 n
O2 Fe1 O4 90.0 1_555 2_555 n
O2 Fe1 O4 90.0 1_555 3_555 n
O2 Fe1 O4 90.0 1_555 4_555 n
O2 Fe1 O4 90.0 1_555 5_555 n
O2 Fe1 O4 90.0 1_555 6_555 n
O2 Fe1 O4 90.0 1_555 7_555 n
O2 Fe1 O4 90.0 1_555 8_555 n
O2 Fe1 O5 90.0 1_555 1_455 n
O2 Fe1 O5 90.0 1_555 1_555 n
O2 Fe1 O5 90.0 1_555 2_545 n
O2 Fe1 O5 90.0 1_555 2_555 n
O2 Fe1 O4 90.0 -1_555 1_555 n
O2 Fe1 O4 90.0 -1_555 2_555 n
O2 Fe1 O4 90.0 -1_555 3_555 n
O2 Fe1 O4 90.0 -1_555 4_555 n
O2 Fe1 O4 90.0 -1_555 5_555 n
O2 Fe1 O4 90.0 -1_555 6_555 n
O2 Fe1 O4 90.0 -1_555 7_555 n
O2 Fe1 O4 90.0 -1_555 8_555 n
O2 Fe1 O5 90.0 -1_555 1_455 n
O2 Fe1 O5 90.0 -1_555 1_555 n
O2 Fe1 O5 90.0 -1_555 2_545 n
O2 Fe1 O5 90.0 -1_555 2_555 n
O4 Fe1 O4 90.0 1_555 2_555 n
O4 Fe1 O4 180.0 1_555 3_555 n
O4 Fe1 O4 90.0 1_555 4_555 n
O4 Fe1 O4 62.4(23) 1_555 5_555 n
O4 Fe1 O4 152.4(23) 1_555 6_555 n
O4 Fe1 O4 117.6(23) 1_555 7_555 n
O4 Fe1 O4 27.6(23) 1_555 8_555 n
O4 Fe1 O5 121.2(12) 1_555 1_455 n
O4 Fe1 O5 58.8(12) 1_555 1_555 n
O4 Fe1 O5 148.8(12) 1_555 2_545 n
O4 Fe1 O5 31.2(12) 1_555 2_555 n
O4 Fe1 O4 90.0 2_555 3_555 n
O4 Fe1 O4 180.0 2_555 4_555 n
O4 Fe1 O4 27.6(23) 2_555 5_555 n
O4 Fe1 O4 62.4(23) 2_555 6_555 n
O4 Fe1 O4 152.4(23) 2_555 7_555 n
O4 Fe1 O4 117.6(23) 2_555 8_555 n
O4 Fe1 O5 31.2(12) 2_555 1_455 n
O4 Fe1 O5 148.8(12) 2_555 1_555 n
O4 Fe1 O5 121.2(12) 2_555 2_545 n
O4 Fe1 O5 58.8(12) 2_555 2_555 n
O4 Fe1 O4 90.0 3_555 4_555 n
O4 Fe1 O4 117.6(23) 3_555 5_555 n
O4 Fe1 O4 27.6(23) 3_555 6_555 n
O4 Fe1 O4 62.4(23) 3_555 7_555 n
O4 Fe1 O4 152.4(23) 3_555 8_555 n
O4 Fe1 O5 58.8(12) 3_555 1_455 n
O4 Fe1 O5 121.2(12) 3_555 1_555 n
O4 Fe1 O5 31.2(12) 3_555 2_545 n
O4 Fe1 O5 148.8(12) 3_555 2_555 n
O4 Fe1 O4 152.4(23) 4_555 5_555 n
O4 Fe1 O4 117.6(23) 4_555 6_555 n
O4 Fe1 O4 27.6(23) 4_555 7_555 n
O4 Fe1 O4 62.4(23) 4_555 8_555 n
O4 Fe1 O5 148.8(12) 4_555 1_455 n
O4 Fe1 O5 31.2(12) 4_555 1_555 n
O4 Fe1 O5 58.8(12) 4_555 2_545 n
O4 Fe1 O5 121.2(12) 4_555 2_555 n
O4 Fe1 O4 90.0 5_555 6_555 n
O4 Fe1 O4 179.9802 5_555 7_555 n
O4 Fe1 O4 90.0 5_555 8_555 n
O4 Fe1 O5 58.8(12) 5_555 1_455 n
O4 Fe1 O5 121.2(12) 5_555 1_555 n
O4 Fe1 O5 148.8(12) 5_555 2_545 n
O4 Fe1 O5 31.2(12) 5_555 2_555 n
O4 Fe1 O4 90.0 6_555 7_555 n
O4 Fe1 O4 180.0 6_555 8_555 n
O4 Fe1 O5 31.2(12) 6_555 1_455 n
O4 Fe1 O5 148.8(12) 6_555 1_555 n
O4 Fe1 O5 58.8(12) 6_555 2_545 n
O4 Fe1 O5 121.2(12) 6_555 2_555 n
O4 Fe1 O4 90.0 7_555 8_555 n
O4 Fe1 O5 121.2(12) 7_555 1_455 n
O4 Fe1 O5 58.8(12) 7_555 1_555 n
O4 Fe1 O5 31.2(12) 7_555 2_545 n
O4 Fe1 O5 148.8(12) 7_555 2_555 n
O4 Fe1 O5 148.8(12) 8_555 1_455 n
O4 Fe1 O5 31.2(12) 8_555 1_555 n
O4 Fe1 O5 121.2(12) 8_555 2_545 n
O4 Fe1 O5 58.8(12) 8_555 2_555 n
O5 Fe1 O5 180.0 1_455 1_555 n
O5 Fe1 O5 90.0 1_455 2_545 n
O5 Fe1 O5 90.0 1_455 2_555 n
O5 Fe1 O5 90.0 1_555 2_545 n
O5 Fe1 O5 90.0 1_555 2_555 n
O5 Fe1 O5 180.0 2_545 2_555 n
Sr1 Fe2 Sr1 69.66(14) 101_444 101_454 n
Sr1 Fe2 Sr1 69.66(14) 101_444 101_544 n
Sr1 Fe2 Sr1 107.75(27) 101_444 101_554 n
Sr1 Fe2 Sr2 69.10(9) 101_444 101_444 n
Sr1 Fe2 Sr2 108.71(4) 101_444 101_454 n
Sr1 Fe2 Sr2 108.71(4) 101_444 101_544 n
Sr1 Fe2 Sr2 176.84(24) 101_444 101_554 n
Sr1 Fe2 O1 51.60(24) 101_444 1_545 n
Sr1 Fe2 O1 121.11(28) 101_444 1_555 n
Sr1 Fe2 O1 51.60(24) 101_444 2_555 n
Sr1 Fe2 O1 121.11(28) 101_444 2_655 n
Sr1 Fe2 O3 126.13(13) 101_444 1_555 n
Sr1 Fe2 Sr1 107.75(27) 101_454 101_544 n
Sr1 Fe2 Sr1 69.66(14) 101_454 101_554 n
Sr1 Fe2 Sr2 108.71(4) 101_454 101_444 n
Sr1 Fe2 Sr2 69.10(9) 101_454 101_454 n
Sr1 Fe2 Sr2 176.84(24) 101_454 101_544 n
Sr1 Fe2 Sr2 108.71(4) 101_454 101_554 n
Sr1 Fe2 O1 121.11(28) 101_454 1_545 n
Sr1 Fe2 O1 51.60(24) 101_454 1_555 n
Sr1 Fe2 O1 51.60(24) 101_454 2_555 n
Sr1 Fe2 O1 121.11(28) 101_454 2_655 n
Sr1 Fe2 O3 126.13(13) 101_454 1_555 n
Sr1 Fe2 Sr1 69.66(14) 101_544 101_554 n
Sr1 Fe2 Sr2 108.71(4) 101_544 101_444 n
Sr1 Fe2 Sr2 176.84(24) 101_544 101_454 n
Sr1 Fe2 Sr2 69.10(9) 101_544 101_544 n
Sr1 Fe2 Sr2 108.71(4) 101_544 101_554 n
Sr1 Fe2 O1 51.60(24) 101_544 1_545 n
Sr1 Fe2 O1 121.11(28) 101_544 1_555 n
Sr1 Fe2 O1 121.11(28) 101_544 2_555 n
Sr1 Fe2 O1 51.60(24) 101_544 2_655 n
Sr1 Fe2 O3 126.13(13) 101_544 1_555 n
Sr1 Fe2 Sr2 176.84(24) 101_554 101_444 n
Sr1 Fe2 Sr2 108.71(4) 101_554 101_454 n
Sr1 Fe2 Sr2 108.71(4) 101_554 101_544 n
Sr1 Fe2 Sr2 69.10(9) 101_554 101_554 n
Sr1 Fe2 O1 121.11(28) 101_554 1_545 n
Sr1 Fe2 O1 51.60(24) 101_554 1_555 n
Sr1 Fe2 O1 121.11(28) 101_554 2_555 n
Sr1 Fe2 O1 51.60(24) 101_554 2_655 n
Sr1 Fe2 O3 126.13(13) 101_554 1_555 n
Sr2 Fe2 Sr2 72.77(11) 101_444 101_454 n
Sr2 Fe2 Sr2 72.77(11) 101_444 101_544 n
Sr2 Fe2 Sr2 114.06(24) 101_444 101_554 n
Sr2 Fe2 O1 57.13(24) 101_444 1_545 n
Sr2 Fe2 O1 129.72(24) 101_444 1_555 n
Sr2 Fe2 O1 57.13(24) 101_444 2_555 n
Sr2 Fe2 O1 129.72(24) 101_444 2_655 n
Sr2 Fe2 O3 57.03(12) 101_444 1_555 n
Sr2 Fe2 Sr2 114.06(24) 101_454 101_544 n
Sr2 Fe2 Sr2 72.77(11) 101_454 101_554 n
Sr2 Fe2 O1 129.72(24) 101_454 1_545 n
Sr2 Fe2 O1 57.13(24) 101_454 1_555 n
Sr2 Fe2 O1 57.13(24) 101_454 2_555 n
Sr2 Fe2 O1 129.72(24) 101_454 2_655 n
Sr2 Fe2 O3 57.03(12) 101_454 1_555 n
Sr2 Fe2 Sr2 72.77(11) 101_544 101_554 n
Sr2 Fe2 O1 57.13(24) 101_544 1_545 n
Sr2 Fe2 O1 129.72(24) 101_544 1_555 n
Sr2 Fe2 O1 129.72(24) 101_544 2_555 n
Sr2 Fe2 O1 57.13(24) 101_544 2_655 n
Sr2 Fe2 O3 57.03(12) 101_544 1_555 n
Sr2 Fe2 O1 129.72(24) 101_554 1_545 n
Sr2 Fe2 O1 57.13(24) 101_554 1_555 n
Sr2 Fe2 O1 129.72(24) 101_554 2_555 n
Sr2 Fe2 O1 57.13(24) 101_554 2_655 n
Sr2 Fe2 O3 57.03(12) 101_554 1_555 n
O1 Fe2 O1 169.8(7) 1_545 1_555 n
O1 Fe2 O1 89.55(6) 1_545 2_555 n
O1 Fe2 O1 89.55(6) 1_545 2_655 n
O1 Fe2 O3 95.1(4) 1_545 1_555 n
O1 Fe2 O1 89.55(6) 1_555 2_555 n
O1 Fe2 O1 89.55(6) 1_555 2_655 n
O1 Fe2 O3 95.1(4) 1_555 1_555 n
O1 Fe2 O1 169.8(7) 2_555 2_655 n
O1 Fe2 O3 95.1(4) 2_555 1_555 n
O1 Fe2 O3 95.1(4) 2_655 1_555 n
Sr1 La1 Sr1 90.0 1_455 1_545 n
Sr1 La1 Sr1 90.0 1_455 1_565 n
Sr1 La1 Sr1 180.0 1_455 1_655 n
Sr1 La1 La2 90.0 1_455 1_555 n
Sr1 La1 Sr2 90.0 1_455 1_555 n
Sr1 La1 O1 43.33(24) 1_455 101_445 n
Sr1 La1 O1 136.67(24) 1_455 101_545 n
Sr1 La1 O1 90.0 1_455 102_545 n
Sr1 La1 O1 90.0 1_455 102_555 n
Sr1 La1 O2 45.723(34) 1_455 101_445 n
Sr1 La1 O2 45.723(34) 1_455 101_455 n
Sr1 La1 O2 134.277(34) 1_455 101_545 n
Sr1 La1 O2 134.277(34) 1_455 101_555 n
Sr1 La1 O4 68.0(8) 1_455 101_445 n
Sr1 La1 O4 95.8(11) 1_455 102_545 n
Sr1 La1 O4 112.0(8) 1_455 103_555 n
Sr1 La1 O4 84.2(11) 1_455 104_455 n
Sr1 La1 O4 112.0(8) 1_455 105_545 n
Sr1 La1 O4 95.8(11) 1_455 106_555 n
Sr1 La1 O4 68.0(8) 1_455 107_455 n
Sr1 La1 O4 84.2(11) 1_455 108_445 n
Sr1 La1 Sr1 180.0 1_545 1_565 n
Sr1 La1 Sr1 90.0 1_545 1_655 n
Sr1 La1 La2 90.0 1_545 1_555 n
Sr1 La1 Sr2 90.0 1_545 1_555 n
Sr1 La1 O1 90.0 1_545 101_445 n
Sr1 La1 O1 90.0 1_545 101_545 n
Sr1 La1 O1 43.33(24) 1_545 102_545 n
Sr1 La1 O1 136.67(24) 1_545 102_555 n
Sr1 La1 O2 45.723(34) 1_545 101_445 n
Sr1 La1 O2 134.277(34) 1_545 101_455 n
Sr1 La1 O2 45.723(34) 1_545 101_545 n
Sr1 La1 O2 134.277(34) 1_545 101_555 n
Sr1 La1 O4 84.2(11) 1_545 101_445 n
Sr1 La1 O4 68.0(8) 1_545 102_545 n
Sr1 La1 O4 95.8(11) 1_545 103_555 n
Sr1 La1 O4 112.0(8) 1_545 104_455 n
Sr1 La1 O4 84.2(11) 1_545 105_545 n
Sr1 La1 O4 112.0(8) 1_545 106_555 n
Sr1 La1 O4 95.8(11) 1_545 107_455 n
Sr1 La1 O4 68.0(8) 1_545 108_445 n
Sr1 La1 Sr1 90.0 1_565 1_655 n
Sr1 La1 La2 90.0 1_565 1_555 n
Sr1 La1 Sr2 90.0 1_565 1_555 n
Sr1 La1 O1 90.0 1_565 101_445 n
Sr1 La1 O1 90.0 1_565 101_545 n
Sr1 La1 O1 136.67(24) 1_565 102_545 n
Sr1 La1 O1 43.33(24) 1_565 102_555 n
Sr1 La1 O2 134.277(34) 1_565 101_445 n
Sr1 La1 O2 45.723(34) 1_565 101_455 n
Sr1 La1 O2 134.277(34) 1_565 101_545 n
Sr1 La1 O2 45.723(34) 1_565 101_555 n
Sr1 La1 O4 95.8(11) 1_565 101_445 n
Sr1 La1 O4 112.0(8) 1_565 102_545 n
Sr1 La1 O4 84.2(11) 1_565 103_555 n
Sr1 La1 O4 68.0(8) 1_565 104_455 n
Sr1 La1 O4 95.8(11) 1_565 105_545 n
Sr1 La1 O4 68.0(8) 1_565 106_555 n
Sr1 La1 O4 84.2(11) 1_565 107_455 n
Sr1 La1 O4 112.0(8) 1_565 108_445 n
Sr1 La1 La2 90.0 1_655 1_555 n
Sr1 La1 Sr2 90.0 1_655 1_555 n
Sr1 La1 O1 136.67(24) 1_655 101_445 n
Sr1 La1 O1 43.33(24) 1_655 101_545 n
Sr1 La1 O1 90.0 1_655 102_545 n
Sr1 La1 O1 90.0 1_655 102_555 n
Sr1 La1 O2 134.277(34) 1_655 101_445 n
Sr1 La1 O2 134.277(34) 1_655 101_455 n
Sr1 La1 O2 45.723(34) 1_655 101_545 n
Sr1 La1 O2 45.723(34) 1_655 101_555 n
Sr1 La1 O4 112.0(8) 1_655 101_445 n
Sr1 La1 O4 84.2(11) 1_655 102_545 n
Sr1 La1 O4 68.0(8) 1_655 103_555 n
Sr1 La1 O4 95.8(11) 1_655 104_455 n
Sr1 La1 O4 68.0(8) 1_655 105_545 n
Sr1 La1 O4 84.2(11) 1_655 106_555 n
Sr1 La1 O4 112.0(8) 1_655 107_455 n
Sr1 La1 O4 95.8(11) 1_655 108_445 n
La2 La1 Sr2 0.0 1_555 1_555 n
La2 La1 O1 46.67(24) 1_555 101_445 n
La2 La1 O1 46.67(24) 1_555 101_545 n
La2 La1 O1 46.67(24) 1_555 102_545 n
La2 La1 O1 46.67(24) 1_555 102_555 n
La2 La1 O2 99.14(22) 1_555 101_445 n
La2 La1 O2 99.14(22) 1_555 101_455 n
La2 La1 O2 99.14(22) 1_555 101_545 n
La2 La1 O2 99.14(22) 1_555 101_555 n
La2 La1 O4 157.2(8) 1_555 101_445 n
La2 La1 O4 157.2(8) 1_555 102_545 n
La2 La1 O4 157.2(8) 1_555 103_555 n
La2 La1 O4 157.2(8) 1_555 104_455 n
La2 La1 O4 157.2(8) 1_555 105_545 n
La2 La1 O4 157.2(8) 1_555 106_555 n
La2 La1 O4 157.2(8) 1_555 107_455 n
La2 La1 O4 157.2(8) 1_555 108_445 n
Sr2 La1 O1 46.67(24) 1_555 101_445 n
Sr2 La1 O1 46.67(24) 1_555 101_545 n
Sr2 La1 O1 46.67(24) 1_555 102_545 n
Sr2 La1 O1 46.67(24) 1_555 102_555 n
Sr2 La1 O2 99.14(22) 1_555 101_445 n
Sr2 La1 O2 99.14(22) 1_555 101_455 n
Sr2 La1 O2 99.14(22) 1_555 101_545 n
Sr2 La1 O2 99.14(22) 1_555 101_555 n
Sr2 La1 O4 157.2(8) 1_555 101_445 n
Sr2 La1 O4 157.2(8) 1_555 102_545 n
Sr2 La1 O4 157.2(8) 1_555 103_555 n
Sr2 La1 O4 157.2(8) 1_555 104_455 n
Sr2 La1 O4 157.2(8) 1_555 105_545 n
Sr2 La1 O4 157.2(8) 1_555 106_555 n
Sr2 La1 O4 157.2(8) 1_555 107_455 n
Sr2 La1 O4 157.2(8) 1_555 108_445 n
O1 La1 O1 93.3(5) 101_445 101_545 n
O1 La1 O1 61.91(27) 101_445 102_545 n
O1 La1 O1 61.91(27) 101_445 102_555 n
O1 La1 O2 66.50(16) 101_445 101_445 n
O1 La1 O2 66.50(16) 101_445 101_455 n
O1 La1 O2 128.08(24) 101_445 101_545 n
O1 La1 O2 128.08(24) 101_445 101_555 n
O1 La1 O4 111.1(8) 101_445 101_445 n
O1 La1 O4 134.9(10) 101_445 102_545 n
O1 La1 O4 154.8(9) 101_445 103_555 n
O1 La1 O4 124.0(11) 101_445 104_455 n
O1 La1 O4 154.8(9) 101_445 105_545 n
O1 La1 O4 134.9(10) 101_445 106_555 n
O1 La1 O4 111.1(8) 101_445 107_455 n
O1 La1 O4 124.0(11) 101_445 108_445 n
O1 La1 O1 61.91(27) 101_545 102_545 n
O1 La1 O1 61.91(27) 101_545 102_555 n
O1 La1 O2 128.08(24) 101_545 101_445 n
O1 La1 O2 128.08(24) 101_545 101_455 n
O1 La1 O2 66.50(16) 101_545 101_545 n
O1 La1 O2 66.50(16) 101_545 101_555 n
O1 La1 O4 154.8(9) 101_545 101_445 n
O1 La1 O4 124.0(11) 101_545 102_545 n
O1 La1 O4 111.1(8) 101_545 103_555 n
O1 La1 O4 134.9(10) 101_545 104_455 n
O1 La1 O4 111.1(8) 101_545 105_545 n
O1 La1 O4 124.0(11) 101_545 106_555 n
O1 La1 O4 154.8(9) 101_545 107_455 n
O1 La1 O4 134.9(10) 101_545 108_445 n
O1 La1 O1 93.3(5) 102_545 102_555 n
O1 La1 O2 66.50(16) 102_545 101_445 n
O1 La1 O2 128.08(24) 102_545 101_455 n
O1 La1 O2 66.50(16) 102_545 101_545 n
O1 La1 O2 128.08(24) 102_545 101_555 n
O1 La1 O4 124.0(11) 102_545 101_445 n
O1 La1 O4 111.1(8) 102_545 102_545 n
O1 La1 O4 134.9(10) 102_545 103_555 n
O1 La1 O4 154.8(9) 102_545 104_455 n
O1 La1 O4 124.0(11) 102_545 105_545 n
O1 La1 O4 154.8(9) 102_545 106_555 n
O1 La1 O4 134.9(10) 102_545 107_455 n
O1 La1 O4 111.1(8) 102_545 108_445 n
O1 La1 O2 128.08(24) 102_555 101_445 n
O1 La1 O2 66.50(16) 102_555 101_455 n
O1 La1 O2 128.08(24) 102_555 101_545 n
O1 La1 O2 66.50(16) 102_555 101_555 n
O1 La1 O4 134.9(10) 102_555 101_445 n
O1 La1 O4 154.8(9) 102_555 102_545 n
O1 La1 O4 124.0(11) 102_555 103_555 n
O1 La1 O4 111.1(8) 102_555 104_455 n
O1 La1 O4 134.9(10) 102_555 105_545 n
O1 La1 O4 111.1(8) 102_555 106_555 n
O1 La1 O4 124.0(11) 102_555 107_455 n
O1 La1 O4 154.8(9) 102_555 108_445 n
O2 La1 O2 88.55(7) 101_445 101_455 n
O2 La1 O2 88.55(7) 101_445 101_545 n
O2 La1 O2 161.7(4) 101_445 101_555 n
O2 La1 O4 61.4(9) 101_445 101_445 n
O2 La1 O4 70.3(10) 101_445 102_545 n
O2 La1 O4 100.7(10) 101_445 103_555 n
O2 La1 O4 92.5(10) 101_445 104_455 n
O2 La1 O4 92.5(10) 101_445 105_545 n
O2 La1 O4 100.7(10) 101_445 106_555 n
O2 La1 O4 70.3(10) 101_445 107_455 n
O2 La1 O4 61.4(9) 101_445 108_445 n
O2 La1 O2 161.7(4) 101_455 101_545 n
O2 La1 O2 88.55(7) 101_455 101_555 n
O2 La1 O4 70.3(10) 101_455 101_445 n
O2 La1 O4 100.7(10) 101_455 102_545 n
O2 La1 O4 92.5(10) 101_455 103_555 n
O2 La1 O4 61.4(9) 101_455 104_455 n
O2 La1 O4 100.7(10) 101_455 105_545 n
O2 La1 O4 70.3(10) 101_455 106_555 n
O2 La1 O4 61.4(9) 101_455 107_455 n
O2 La1 O4 92.5(10) 101_455 108_445 n
O2 La1 O2 88.55(7) 101_545 101_555 n
O2 La1 O4 92.5(10) 101_545 101_445 n
O2 La1 O4 61.4(9) 101_545 102_545 n
O2 La1 O4 70.3(10) 101_545 103_555 n
O2 La1 O4 100.7(10) 101_545 104_455 n
O2 La1 O4 61.4(9) 101_545 105_545 n
O2 La1 O4 92.5(10) 101_545 106_555 n
O2 La1 O4 100.7(10) 101_545 107_455 n
O2 La1 O4 70.3(10) 101_545 108_445 n
O2 La1 O4 100.7(10) 101_555 101_445 n
O2 La1 O4 92.5(10) 101_555 102_545 n
O2 La1 O4 61.4(9) 101_555 103_555 n
O2 La1 O4 70.3(10) 101_555 104_455 n
O2 La1 O4 70.3(10) 101_555 105_545 n
O2 La1 O4 61.4(9) 101_555 106_555 n
O2 La1 O4 92.5(10) 101_555 107_455 n
O2 La1 O4 100.7(10) 101_555 108_445 n
O4 La1 O4 31.8(11) 101_445 102_545 n
O4 La1 O4 45.6(16) 101_445 103_555 n
O4 La1 O4 31.8(11) 101_445 104_455 n
O4 La1 O4 44.0(16) 101_445 105_545 n
O4 La1 O4 39.3(18) 101_445 106_555 n
O4 La1 O4 11.6(21) 101_445 107_455 n
O4 La1 O4 22.3(20) 101_445 108_445 n
O4 La1 O4 31.8(11) 102_545 103_555 n
O4 La1 O4 45.6(16) 102_545 104_455 n
O4 La1 O4 22.3(20) 102_545 105_545 n
O4 La1 O4 44.0(16) 102_545 106_555 n
O4 La1 O4 39.3(18) 102_545 107_455 n
O4 La1 O4 11.6(21) 102_545 108_445 n
O4 La1 O4 31.8(11) 103_555 104_455 n
O4 La1 O4 11.6(21) 103_555 105_545 n
O4 La1 O4 22.3(20) 103_555 106_555 n
O4 La1 O4 44.0(16) 103_555 107_455 n
O4 La1 O4 39.3(18) 103_555 108_445 n
O4 La1 O4 39.3(18) 104_455 105_545 n
O4 La1 O4 11.6(21) 104_455 106_555 n
O4 La1 O4 22.3(20) 104_455 107_455 n
O4 La1 O4 44.0(16) 104_455 108_445 n
O4 La1 O4 31.8(11) 105_545 106_555 n
O4 La1 O4 45.6(16) 105_545 107_455 n
O4 La1 O4 31.8(11) 105_545 108_445 n
O4 La1 O4 31.8(11) 106_555 107_455 n
O4 La1 O4 45.6(16) 106_555 108_445 n
O4 La1 O4 31.8(11) 107_455 108_445 n
Fe2 Sr1 Fe2 69.66(14) 101_445 101_455 n
Fe2 Sr1 Fe2 69.66(14) 101_445 101_545 n
Fe2 Sr1 Fe2 107.74(27) 101_445 101_555 n
Fe2 Sr1 La1 55.17(7) 101_445 1_455 n
Fe2 Sr1 La1 55.17(7) 101_445 1_545 n
Fe2 Sr1 La1 124.83(7) 101_445 1_565 n
Fe2 Sr1 La1 124.83(7) 101_445 1_655 n
Fe2 Sr1 Sr1 55.17(7) 101_445 1_455 n
Fe2 Sr1 Sr1 55.17(7) 101_445 1_545 n
Fe2 Sr1 Sr1 124.83(7) 101_445 1_565 n
Fe2 Sr1 Sr1 124.83(7) 101_445 1_655 n
Fe2 Sr1 La2 53.87(13) 101_445 1_555 n
Fe2 Sr1 Sr2 53.87(13) 101_445 1_555 n
Fe2 Sr1 O1 34.91(7) 101_445 101_445 n
Fe2 Sr1 O1 90.62(28) 101_445 101_545 n
Fe2 Sr1 O1 34.91(7) 101_445 102_545 n
Fe2 Sr1 O1 90.62(28) 101_445 102_555 n
Fe2 Sr1 O2 45.27(21) 101_445 101_445 n
Fe2 Sr1 O2 95.37(12) 101_445 101_455 n
Fe2 Sr1 O2 95.37(12) 101_445 101_545 n
Fe2 Sr1 O2 153.01(29) 101_445 101_555 n
Fe2 Sr1 O4 105.8(9) 101_445 101_445 n
Fe2 Sr1 O4 112.8(9) 101_445 102_545 n
Fe2 Sr1 O4 144.6(10) 101_445 103_555 n
Fe2 Sr1 Fe2 107.74(27) 101_455 101_545 n
Fe2 Sr1 Fe2 69.66(14) 101_455 101_555 n
Fe2 Sr1 La1 55.17(7) 101_455 1_455 n
Fe2 Sr1 La1 124.83(7) 101_455 1_545 n
Fe2 Sr1 La1 55.17(7) 101_455 1_565 n
Fe2 Sr1 La1 124.83(7) 101_455 1_655 n
Fe2 Sr1 Sr1 55.17(7) 101_455 1_455 n
Fe2 Sr1 Sr1 124.83(7) 101_455 1_545 n
Fe2 Sr1 Sr1 55.17(7) 101_455 1_565 n
Fe2 Sr1 Sr1 124.83(7) 101_455 1_655 n
Fe2 Sr1 La2 53.87(13) 101_455 1_555 n
Fe2 Sr1 Sr2 53.87(13) 101_455 1_555 n
Fe2 Sr1 O1 34.91(7) 101_455 101_445 n
Fe2 Sr1 O1 90.62(28) 101_455 101_545 n
Fe2 Sr1 O1 90.62(28) 101_455 102_545 n
Fe2 Sr1 O1 34.91(7) 101_455 102_555 n
Fe2 Sr1 O2 95.37(12) 101_455 101_445 n
Fe2 Sr1 O2 45.27(21) 101_455 101_455 n
Fe2 Sr1 O2 153.01(29) 101_455 101_545 n
Fe2 Sr1 O2 95.37(12) 101_455 101_555 n
Fe2 Sr1 O4 112.8(9) 101_455 101_445 n
Fe2 Sr1 O4 144.6(10) 101_455 102_545 n
Fe2 Sr1 O4 134.4(11) 101_455 103_555 n
Fe2 Sr1 Fe2 69.66(14) 101_545 101_555 n
Fe2 Sr1 La1 124.83(7) 101_545 1_455 n
Fe2 Sr1 La1 55.17(7) 101_545 1_545 n
Fe2 Sr1 La1 124.83(7) 101_545 1_565 n
Fe2 Sr1 La1 55.17(7) 101_545 1_655 n
Fe2 Sr1 Sr1 124.83(7) 101_545 1_455 n
Fe2 Sr1 Sr1 55.17(7) 101_545 1_545 n
Fe2 Sr1 Sr1 124.83(7) 101_545 1_565 n
Fe2 Sr1 Sr1 55.17(7) 101_545 1_655 n
Fe2 Sr1 La2 53.87(13) 101_545 1_555 n
Fe2 Sr1 Sr2 53.87(13) 101_545 1_555 n
Fe2 Sr1 O1 90.62(28) 101_545 101_445 n
Fe2 Sr1 O1 34.91(7) 101_545 101_545 n
Fe2 Sr1 O1 34.91(7) 101_545 102_545 n
Fe2 Sr1 O1 90.62(28) 101_545 102_555 n
Fe2 Sr1 O2 95.37(12) 101_545 101_445 n
Fe2 Sr1 O2 153.01(29) 101_545 101_455 n
Fe2 Sr1 O2 45.27(21) 101_545 101_545 n
Fe2 Sr1 O2 95.37(12) 101_545 101_555 n
Fe2 Sr1 O4 134.4(11) 101_545 101_445 n
Fe2 Sr1 O4 105.8(9) 101_545 102_545 n
Fe2 Sr1 O4 112.8(9) 101_545 103_555 n
Fe2 Sr1 La1 124.83(7) 101_555 1_455 n
Fe2 Sr1 La1 124.83(7) 101_555 1_545 n
Fe2 Sr1 La1 55.17(7) 101_555 1_565 n
Fe2 Sr1 La1 55.17(7) 101_555 1_655 n
Fe2 Sr1 Sr1 124.83(7) 101_555 1_455 n
Fe2 Sr1 Sr1 124.83(7) 101_555 1_545 n
Fe2 Sr1 Sr1 55.17(7) 101_555 1_565 n
Fe2 Sr1 Sr1 55.17(7) 101_555 1_655 n
Fe2 Sr1 La2 53.87(13) 101_555 1_555 n
Fe2 Sr1 Sr2 53.87(13) 101_555 1_555 n
Fe2 Sr1 O1 90.62(28) 101_555 101_445 n
Fe2 Sr1 O1 34.91(7) 101_555 101_545 n
Fe2 Sr1 O1 90.62(28) 101_555 102_545 n
Fe2 Sr1 O1 34.91(7) 101_555 102_555 n
Fe2 Sr1 O2 153.01(29) 101_555 101_445 n
Fe2 Sr1 O2 95.37(12) 101_555 101_455 n
Fe2 Sr1 O2 95.37(12) 101_555 101_545 n
Fe2 Sr1 O2 45.27(21) 101_555 101_555 n
Fe2 Sr1 O4 144.6(10) 101_555 101_445 n
Fe2 Sr1 O4 134.4(11) 101_555 102_545 n
Fe2 Sr1 O4 105.8(9) 101_555 103_555 n
La1 Sr1 La1 90.0 1_455 1_545 n
La1 Sr1 La1 90.0 1_455 1_565 n
La1 Sr1 La1 180.0 1_455 1_655 n
La1 Sr1 Sr1 0.0 1_455 1_455 n
La1 Sr1 Sr1 90.0 1_455 1_545 n
La1 Sr1 Sr1 90.0 1_455 1_565 n
La1 Sr1 Sr1 180.0 1_455 1_655 n
La1 Sr1 La2 90.0 1_455 1_555 n
La1 Sr1 Sr2 90.0 1_455 1_555 n
La1 Sr1 O1 43.33(24) 1_455 101_445 n
La1 Sr1 O1 136.67(24) 1_455 101_545 n
La1 Sr1 O1 90.0 1_455 102_545 n
La1 Sr1 O1 90.0 1_455 102_555 n
La1 Sr1 O2 45.723(34) 1_455 101_445 n
La1 Sr1 O2 45.723(34) 1_455 101_455 n
La1 Sr1 O2 134.277(34) 1_455 101_545 n
La1 Sr1 O2 134.277(34) 1_455 101_555 n
La1 Sr1 O4 68.0(8) 1_455 101_445 n
La1 Sr1 O4 95.8(11) 1_455 102_545 n
La1 Sr1 O4 112.0(8) 1_455 103_555 n
La1 Sr1 La1 180.0 1_545 1_565 n
La1 Sr1 La1 90.0 1_545 1_655 n
La1 Sr1 Sr1 90.0 1_545 1_455 n
La1 Sr1 Sr1 0.0 1_545 1_545 n
La1 Sr1 Sr1 180.0 1_545 1_565 n
La1 Sr1 Sr1 90.0 1_545 1_655 n
La1 Sr1 La2 90.0 1_545 1_555 n
La1 Sr1 Sr2 90.0 1_545 1_555 n
La1 Sr1 O1 90.0 1_545 101_445 n
La1 Sr1 O1 90.0 1_545 101_545 n
La1 Sr1 O1 43.33(24) 1_545 102_545 n
La1 Sr1 O1 136.67(24) 1_545 102_555 n
La1 Sr1 O2 45.723(34) 1_545 101_445 n
La1 Sr1 O2 134.277(34) 1_545 101_455 n
La1 Sr1 O2 45.723(34) 1_545 101_545 n
La1 Sr1 O2 134.277(34) 1_545 101_555 n
La1 Sr1 O4 84.2(11) 1_545 101_445 n
La1 Sr1 O4 68.0(8) 1_545 102_545 n
La1 Sr1 O4 95.8(11) 1_545 103_555 n
La1 Sr1 La1 90.0 1_565 1_655 n
La1 Sr1 Sr1 90.0 1_565 1_455 n
La1 Sr1 Sr1 180.0 1_565 1_545 n
La1 Sr1 Sr1 0.0 1_565 1_565 n
La1 Sr1 Sr1 90.0 1_565 1_655 n
La1 Sr1 La2 90.0 1_565 1_555 n
La1 Sr1 Sr2 90.0 1_565 1_555 n
La1 Sr1 O1 90.0 1_565 101_445 n
La1 Sr1 O1 90.0 1_565 101_545 n
La1 Sr1 O1 136.67(24) 1_565 102_545 n
La1 Sr1 O1 43.33(24) 1_565 102_555 n
La1 Sr1 O2 134.277(34) 1_565 101_445 n
La1 Sr1 O2 45.723(34) 1_565 101_455 n
La1 Sr1 O2 134.277(34) 1_565 101_545 n
La1 Sr1 O2 45.723(34) 1_565 101_555 n
La1 Sr1 O4 95.8(11) 1_565 101_445 n
La1 Sr1 O4 112.0(8) 1_565 102_545 n
La1 Sr1 O4 84.2(11) 1_565 103_555 n
La1 Sr1 Sr1 180.0 1_655 1_455 n
La1 Sr1 Sr1 90.0 1_655 1_545 n
La1 Sr1 Sr1 90.0 1_655 1_565 n
La1 Sr1 Sr1 0.0 1_655 1_655 n
La1 Sr1 La2 90.0 1_655 1_555 n
La1 Sr1 Sr2 90.0 1_655 1_555 n
La1 Sr1 O1 136.67(24) 1_655 101_445 n
La1 Sr1 O1 43.33(24) 1_655 101_545 n
La1 Sr1 O1 90.0 1_655 102_545 n
La1 Sr1 O1 90.0 1_655 102_555 n
La1 Sr1 O2 134.277(34) 1_655 101_445 n
La1 Sr1 O2 134.277(34) 1_655 101_455 n
La1 Sr1 O2 45.723(34) 1_655 101_545 n
La1 Sr1 O2 45.723(34) 1_655 101_555 n
La1 Sr1 O4 112.0(8) 1_655 101_445 n
La1 Sr1 O4 84.2(11) 1_655 102_545 n
La1 Sr1 O4 68.0(8) 1_655 103_555 n
Sr1 Sr1 Sr1 90.0 1_455 1_545 n
Sr1 Sr1 Sr1 90.0 1_455 1_565 n
Sr1 Sr1 Sr1 180.0 1_455 1_655 n
Sr1 Sr1 La2 90.0 1_455 1_555 n
Sr1 Sr1 Sr2 90.0 1_455 1_555 n
Sr1 Sr1 O1 43.33(24) 1_455 101_445 n
Sr1 Sr1 O1 136.67(24) 1_455 101_545 n
Sr1 Sr1 O1 90.0 1_455 102_545 n
Sr1 Sr1 O1 90.0 1_455 102_555 n
Sr1 Sr1 O2 45.723(34) 1_455 101_445 n
Sr1 Sr1 O2 45.723(34) 1_455 101_455 n
Sr1 Sr1 O2 134.277(34) 1_455 101_545 n
Sr1 Sr1 O2 134.277(34) 1_455 101_555 n
Sr1 Sr1 O4 68.0(8) 1_455 101_445 n
Sr1 Sr1 O4 95.8(11) 1_455 102_545 n
Sr1 Sr1 O4 112.0(8) 1_455 103_555 n
Sr1 Sr1 Sr1 180.0 1_545 1_565 n
Sr1 Sr1 Sr1 90.0 1_545 1_655 n
Sr1 Sr1 La2 90.0 1_545 1_555 n
Sr1 Sr1 Sr2 90.0 1_545 1_555 n
Sr1 Sr1 O1 90.0 1_545 101_445 n
Sr1 Sr1 O1 90.0 1_545 101_545 n
Sr1 Sr1 O1 43.33(24) 1_545 102_545 n
Sr1 Sr1 O1 136.67(24) 1_545 102_555 n
Sr1 Sr1 O2 45.723(34) 1_545 101_445 n
Sr1 Sr1 O2 134.277(34) 1_545 101_455 n
Sr1 Sr1 O2 45.723(34) 1_545 101_545 n
Sr1 Sr1 O2 134.277(34) 1_545 101_555 n
Sr1 Sr1 O4 84.2(11) 1_545 101_445 n
Sr1 Sr1 O4 68.0(8) 1_545 102_545 n
Sr1 Sr1 O4 95.8(11) 1_545 103_555 n
Sr1 Sr1 Sr1 90.0 1_565 1_655 n
Sr1 Sr1 La2 90.0 1_565 1_555 n
Sr1 Sr1 Sr2 90.0 1_565 1_555 n
Sr1 Sr1 O1 90.0 1_565 101_445 n
Sr1 Sr1 O1 90.0 1_565 101_545 n
Sr1 Sr1 O1 136.67(24) 1_565 102_545 n
Sr1 Sr1 O1 43.33(24) 1_565 102_555 n
Sr1 Sr1 O2 134.277(34) 1_565 101_445 n
Sr1 Sr1 O2 45.723(34) 1_565 101_455 n
Sr1 Sr1 O2 134.277(34) 1_565 101_545 n
Sr1 Sr1 O2 45.723(34) 1_565 101_555 n
Sr1 Sr1 O4 95.8(11) 1_565 101_445 n
Sr1 Sr1 O4 112.0(8) 1_565 102_545 n
Sr1 Sr1 O4 84.2(11) 1_565 103_555 n
Sr1 Sr1 La2 90.0 1_655 1_555 n
Sr1 Sr1 Sr2 90.0 1_655 1_555 n
Sr1 Sr1 O1 136.67(24) 1_655 101_445 n
Sr1 Sr1 O1 43.33(24) 1_655 101_545 n
Sr1 Sr1 O1 90.0 1_655 102_545 n
Sr1 Sr1 O1 90.0 1_655 102_555 n
Sr1 Sr1 O2 134.277(34) 1_655 101_445 n
Sr1 Sr1 O2 134.277(34) 1_655 101_455 n
Sr1 Sr1 O2 45.723(34) 1_655 101_545 n
Sr1 Sr1 O2 45.723(34) 1_655 101_555 n
Sr1 Sr1 O4 112.0(8) 1_655 101_445 n
Sr1 Sr1 O4 84.2(11) 1_655 102_545 n
Sr1 Sr1 O4 68.0(8) 1_655 103_555 n
La2 Sr1 Sr2 0.0 1_555 1_555 n
La2 Sr1 O1 46.67(24) 1_555 101_445 n
La2 Sr1 O1 46.67(24) 1_555 101_545 n
La2 Sr1 O1 46.67(24) 1_555 102_545 n
La2 Sr1 O1 46.67(24) 1_555 102_555 n
La2 Sr1 O2 99.14(22) 1_555 101_445 n
La2 Sr1 O2 99.14(22) 1_555 101_455 n
La2 Sr1 O2 99.14(22) 1_555 101_545 n
La2 Sr1 O2 99.14(22) 1_555 101_555 n
La2 Sr1 O4 157.2(8) 1_555 101_445 n
La2 Sr1 O4 157.2(8) 1_555 102_545 n
La2 Sr1 O4 157.2(8) 1_555 103_555 n
Sr2 Sr1 O1 46.67(24) 1_555 101_445 n
Sr2 Sr1 O1 46.67(24) 1_555 101_545 n
Sr2 Sr1 O1 46.67(24) 1_555 102_545 n
Sr2 Sr1 O1 46.67(24) 1_555 102_555 n
Sr2 Sr1 O2 99.14(22) 1_555 101_445 n
Sr2 Sr1 O2 99.14(22) 1_555 101_455 n
Sr2 Sr1 O2 99.14(22) 1_555 101_545 n
Sr2 Sr1 O2 99.14(22) 1_555 101_555 n
Sr2 Sr1 O4 157.2(8) 1_555 101_445 n
Sr2 Sr1 O4 157.2(8) 1_555 102_545 n
Sr2 Sr1 O4 157.2(8) 1_555 103_555 n
O1 Sr1 O1 93.3(5) 101_445 101_545 n
O1 Sr1 O1 61.91(27) 101_445 102_545 n
O1 Sr1 O1 61.91(27) 101_445 102_555 n
O1 Sr1 O2 66.50(16) 101_445 101_445 n
O1 Sr1 O2 66.50(16) 101_445 101_455 n
O1 Sr1 O2 128.08(24) 101_445 101_545 n
O1 Sr1 O2 128.08(24) 101_445 101_555 n
O1 Sr1 O4 111.1(8) 101_445 101_445 n
O1 Sr1 O4 134.9(10) 101_445 102_545 n
O1 Sr1 O4 154.8(9) 101_445 103_555 n
O1 Sr1 O1 61.91(27) 101_545 102_545 n
O1 Sr1 O1 61.91(27) 101_545 102_555 n
O1 Sr1 O2 128.08(24) 101_545 101_445 n
O1 Sr1 O2 128.08(24) 101_545 101_455 n
O1 Sr1 O2 66.50(16) 101_545 101_545 n
O1 Sr1 O2 66.50(16) 101_545 101_555 n
O1 Sr1 O4 154.8(9) 101_545 101_445 n
O1 Sr1 O4 124.0(11) 101_545 102_545 n
O1 Sr1 O4 111.1(8) 101_545 103_555 n
O1 Sr1 O1 93.3(5) 102_545 102_555 n
O1 Sr1 O2 66.50(16) 102_545 101_445 n
O1 Sr1 O2 128.08(24) 102_545 101_455 n
O1 Sr1 O2 66.50(16) 102_545 101_545 n
O1 Sr1 O2 128.08(24) 102_545 101_555 n
O1 Sr1 O4 124.0(11) 102_545 101_445 n
O1 Sr1 O4 111.1(8) 102_545 102_545 n
O1 Sr1 O4 134.9(10) 102_545 103_555 n
O1 Sr1 O2 128.08(24) 102_555 101_445 n
O1 Sr1 O2 66.50(16) 102_555 101_455 n
O1 Sr1 O2 128.08(24) 102_555 101_545 n
O1 Sr1 O2 66.50(16) 102_555 101_555 n
O1 Sr1 O4 134.9(10) 102_555 101_445 n
O1 Sr1 O4 154.8(9) 102_555 102_545 n
O1 Sr1 O4 124.0(11) 102_555 103_555 n
O2 Sr1 O2 88.55(7) 101_445 101_455 n
O2 Sr1 O2 88.55(7) 101_445 101_545 n
O2 Sr1 O2 161.7(4) 101_445 101_555 n
O2 Sr1 O4 61.4(9) 101_445 101_445 n
O2 Sr1 O4 70.3(10) 101_445 102_545 n
O2 Sr1 O4 100.7(10) 101_445 103_555 n
O2 Sr1 O2 161.7(4) 101_455 101_545 n
O2 Sr1 O2 88.55(7) 101_455 101_555 n
O2 Sr1 O4 70.3(10) 101_455 101_445 n
O2 Sr1 O4 100.7(10) 101_455 102_545 n
O2 Sr1 O4 92.5(10) 101_455 103_555 n
O2 Sr1 O2 88.55(7) 101_545 101_555 n
O2 Sr1 O4 92.5(10) 101_545 101_445 n
O2 Sr1 O4 61.4(9) 101_545 102_545 n
O2 Sr1 O4 70.3(10) 101_545 103_555 n
O2 Sr1 O4 100.7(10) 101_555 101_445 n
O2 Sr1 O4 92.5(10) 101_555 102_545 n
O2 Sr1 O4 61.4(9) 101_555 103_555 n
O4 Sr1 O4 31.8(11) 101_445 102_545 n
O4 Sr1 O4 45.6(16) 101_445 103_555 n
O4 Sr1 O4 31.8(11) 102_545 103_555 n
La1 La2 Sr1 0.0 1_555 1_555 n
La1 La2 Sr2 90.0 1_555 1_455 n
La1 La2 Sr2 90.0 1_555 1_545 n
La1 La2 Sr2 90.0 1_555 1_565 n
La1 La2 Sr2 90.0 1_555 1_655 n
La1 La2 Sr2 135.62(12) 1_555 -101_335 n
La1 La2 Sr2 135.62(12) 1_555 -101_345 n
La1 La2 Sr2 135.62(12) 1_555 -101_435 n
La1 La2 Sr2 135.62(12) 1_555 -101_445 n
La1 La2 O1 44.82(19) 1_555 101_445 n
La1 La2 O1 44.82(19) 1_555 101_545 n
La1 La2 O1 44.82(19) 1_555 102_545 n
La1 La2 O1 44.82(19) 1_555 102_555 n
La1 La2 O3 179.944 1_555 -1_556 n
La1 La2 O3 96.68(20) 1_555 101_445 n
La1 La2 O3 96.68(20) 1_555 101_455 n
La1 La2 O3 96.68(20) 1_555 101_545 n
La1 La2 O3 96.68(20) 1_555 101_555 n
Sr1 La2 Sr2 90.0 1_555 1_455 n
Sr1 La2 Sr2 90.0 1_555 1_545 n
Sr1 La2 Sr2 90.0 1_555 1_565 n
Sr1 La2 Sr2 90.0 1_555 1_655 n
Sr1 La2 Sr2 135.62(12) 1_555 -101_335 n
Sr1 La2 Sr2 135.62(12) 1_555 -101_345 n
Sr1 La2 Sr2 135.62(12) 1_555 -101_435 n
Sr1 La2 Sr2 135.62(12) 1_555 -101_445 n
Sr1 La2 O1 44.82(19) 1_555 101_445 n
Sr1 La2 O1 44.82(19) 1_555 101_545 n
Sr1 La2 O1 44.82(19) 1_555 102_545 n
Sr1 La2 O1 44.82(19) 1_555 102_555 n
Sr1 La2 O3 179.944 1_555 -1_556 n
Sr1 La2 O3 96.68(20) 1_555 101_445 n
Sr1 La2 O3 96.68(20) 1_555 101_455 n
Sr1 La2 O3 96.68(20) 1_555 101_545 n
Sr1 La2 O3 96.68(20) 1_555 101_555 n
Sr2 La2 Sr2 90.0 1_455 1_545 n
Sr2 La2 Sr2 90.0 1_455 1_565 n
Sr2 La2 Sr2 180.0 1_455 1_655 n
Sr2 La2 Sr2 60.36(7) 1_455 -101_335 n
Sr2 La2 Sr2 60.36(7) 1_455 -101_345 n
Sr2 La2 Sr2 119.64(7) 1_455 -101_435 n
Sr2 La2 Sr2 119.64(7) 1_455 -101_445 n
Sr2 La2 O1 45.18(19) 1_455 101_445 n
Sr2 La2 O1 134.82(19) 1_455 101_545 n
Sr2 La2 O1 90.0 1_455 102_545 n
Sr2 La2 O1 90.0 1_455 102_555 n
Sr2 La2 O3 90.0 1_455 -1_556 n
Sr2 La2 O3 45.388(23) 1_455 101_445 n
Sr2 La2 O3 45.388(23) 1_455 101_455 n
Sr2 La2 O3 134.612(23) 1_455 101_545 n
Sr2 La2 O3 134.612(23) 1_455 101_555 n
Sr2 La2 Sr2 180.0 1_545 1_565 n
Sr2 La2 Sr2 90.0 1_545 1_655 n
Sr2 La2 Sr2 60.36(7) 1_545 -101_335 n
Sr2 La2 Sr2 119.64(7) 1_545 -101_345 n
Sr2 La2 Sr2 60.36(7) 1_545 -101_435 n
Sr2 La2 Sr2 119.64(7) 1_545 -101_445 n
Sr2 La2 O1 90.0 1_545 101_445 n
Sr2 La2 O1 90.0 1_545 101_545 n
Sr2 La2 O1 45.18(19) 1_545 102_545 n
Sr2 La2 O1 134.82(19) 1_545 102_555 n
Sr2 La2 O3 90.0 1_545 -1_556 n
Sr2 La2 O3 45.388(23) 1_545 101_445 n
Sr2 La2 O3 134.612(23) 1_545 101_455 n
Sr2 La2 O3 45.388(23) 1_545 101_545 n
Sr2 La2 O3 134.612(23) 1_545 101_555 n
Sr2 La2 Sr2 90.0 1_565 1_655 n
Sr2 La2 Sr2 119.64(7) 1_565 -101_335 n
Sr2 La2 Sr2 60.36(7) 1_565 -101_345 n
Sr2 La2 Sr2 119.64(7) 1_565 -101_435 n
Sr2 La2 Sr2 60.36(7) 1_565 -101_445 n
Sr2 La2 O1 90.0 1_565 101_445 n
Sr2 La2 O1 90.0 1_565 101_545 n
Sr2 La2 O1 134.82(19) 1_565 102_545 n
Sr2 La2 O1 45.18(19) 1_565 102_555 n
Sr2 La2 O3 90.0 1_565 -1_556 n
Sr2 La2 O3 134.612(23) 1_565 101_445 n
Sr2 La2 O3 45.388(23) 1_565 101_455 n
Sr2 La2 O3 134.612(23) 1_565 101_545 n
Sr2 La2 O3 45.388(23) 1_565 101_555 n
Sr2 La2 Sr2 119.64(7) 1_655 -101_335 n
Sr2 La2 Sr2 119.64(7) 1_655 -101_345 n
Sr2 La2 Sr2 60.36(7) 1_655 -101_435 n
Sr2 La2 Sr2 60.36(7) 1_655 -101_445 n
Sr2 La2 O1 134.82(19) 1_655 101_445 n
Sr2 La2 O1 45.18(19) 1_655 101_545 n
Sr2 La2 O1 90.0 1_655 102_545 n
Sr2 La2 O1 90.0 1_655 102_555 n
Sr2 La2 O3 90.0 1_655 -1_556 n
Sr2 La2 O3 134.612(23) 1_655 101_445 n
Sr2 La2 O3 134.612(23) 1_655 101_455 n
Sr2 La2 O3 45.388(23) 1_655 101_545 n
Sr2 La2 O3 45.388(23) 1_655 101_555 n
Sr2 La2 Sr2 59.28(14) -101_335 -101_345 n
Sr2 La2 Sr2 59.28(14) -101_335 -101_435 n
Sr2 La2 Sr2 88.75(25) -101_335 -101_445 n
Sr2 La2 O1 99.11(11) -101_335 101_445 n
Sr2 La2 O1 148.82(4) -101_335 101_545 n
Sr2 La2 O1 99.11(11) -101_335 102_545 n
Sr2 La2 O1 148.82(4) -101_335 102_555 n
Sr2 La2 O3 44.38(12) -101_446 -1_556 n
Sr2 La2 O3 38.94(17) -101_446 101_445 n
Sr2 La2 O3 85.23(14) -101_446 101_455 n
Sr2 La2 O3 85.23(14) -101_446 101_545 n
Sr2 La2 O3 127.70(28) -101_446 101_555 n
Sr2 La2 Sr2 88.75(25) -101_345 -101_435 n
Sr2 La2 Sr2 59.28(14) -101_345 -101_445 n
Sr2 La2 O1 99.11(11) -101_345 101_445 n
Sr2 La2 O1 148.82(4) -101_345 101_545 n
Sr2 La2 O1 148.82(4) -101_345 102_545 n
Sr2 La2 O1 99.11(11) -101_345 102_555 n
Sr2 La2 O3 44.38(12) -101_456 -1_556 n
Sr2 La2 O3 85.23(14) -101_456 101_445 n
Sr2 La2 O3 38.94(17) -101_456 101_455 n
Sr2 La2 O3 127.70(28) -101_456 101_545 n
Sr2 La2 O3 85.23(14) -101_456 101_555 n
Sr2 La2 Sr2 59.28(14) -101_435 -101_445 n
Sr2 La2 O1 148.82(4) -101_435 101_445 n
Sr2 La2 O1 99.11(11) -101_435 101_545 n
Sr2 La2 O1 99.11(11) -101_435 102_545 n
Sr2 La2 O1 148.82(4) -101_435 102_555 n
Sr2 La2 O3 44.38(12) -101_546 -1_556 n
Sr2 La2 O3 85.23(14) -101_546 101_445 n
Sr2 La2 O3 127.70(28) -101_546 101_455 n
Sr2 La2 O3 38.94(17) -101_546 101_545 n
Sr2 La2 O3 85.23(14) -101_546 101_555 n
Sr2 La2 O1 148.82(4) -101_445 101_445 n
Sr2 La2 O1 99.11(11) -101_445 101_545 n
Sr2 La2 O1 148.82(4) -101_445 102_545 n
Sr2 La2 O1 99.11(11) -101_445 102_555 n
Sr2 La2 O3 44.38(12) -101_556 -1_556 n
Sr2 La2 O3 127.70(28) -101_556 101_445 n
Sr2 La2 O3 85.23(14) -101_556 101_455 n
Sr2 La2 O3 85.23(14) -101_556 101_545 n
Sr2 La2 O3 38.94(17) -101_556 101_555 n
O1 La2 O1 89.6(4) 101_445 101_545 n
O1 La2 O1 59.79(21) 101_445 102_545 n
O1 La2 O1 59.79(21) 101_445 102_555 n
O1 La2 O3 135.18(19) 101_445 -1_556 n
O1 La2 O3 65.64(18) 101_445 101_445 n
O1 La2 O3 65.64(18) 101_445 101_455 n
O1 La2 O3 125.28(20) 101_445 101_545 n
O1 La2 O3 125.28(20) 101_445 101_555 n
O1 La2 O1 59.79(21) 101_545 102_545 n
O1 La2 O1 59.79(21) 101_545 102_555 n
O1 La2 O3 135.18(19) 101_545 -1_556 n
O1 La2 O3 125.28(20) 101_545 101_445 n
O1 La2 O3 125.28(20) 101_545 101_455 n
O1 La2 O3 65.64(18) 101_545 101_545 n
O1 La2 O3 65.64(18) 101_545 101_555 n
O1 La2 O1 89.6(4) 102_545 102_555 n
O1 La2 O3 135.18(19) 102_545 -1_556 n
O1 La2 O3 65.64(18) 102_545 101_445 n
O1 La2 O3 125.28(20) 102_545 101_455 n
O1 La2 O3 65.64(18) 102_545 101_545 n
O1 La2 O3 125.28(20) 102_545 101_555 n
O1 La2 O3 135.18(19) 102_555 -1_556 n
O1 La2 O3 125.28(20) 102_555 101_445 n
O1 La2 O3 65.64(18) 102_555 101_455 n
O1 La2 O3 125.28(20) 102_555 101_545 n
O1 La2 O3 65.64(18) 102_555 101_555 n
O3 La2 O3 83.32(20) -1_556 101_445 n
O3 La2 O3 83.32(20) -1_556 101_455 n
O3 La2 O3 83.32(20) -1_556 101_545 n
O3 La2 O3 83.32(20) -1_556 101_555 n
O3 La2 O3 89.22(5) 101_445 101_455 n
O3 La2 O3 89.22(5) 101_445 101_545 n
O3 La2 O3 166.6(4) 101_445 101_555 n
O3 La2 O3 166.6(4) 101_455 101_545 n
O3 La2 O3 89.22(5) 101_455 101_555 n
O3 La2 O3 89.22(5) 101_545 101_555 n
Fe2 Sr2 Fe2 72.77(11) 101_445 101_455 n
Fe2 Sr2 Fe2 72.77(11) 101_445 101_545 n
Fe2 Sr2 Fe2 114.06(24) 101_445 101_555 n
Fe2 Sr2 La1 57.03(12) 101_445 1_555 n
Fe2 Sr2 Sr1 57.03(12) 101_445 1_555 n
Fe2 Sr2 La2 53.61(6) 101_445 1_455 n
Fe2 Sr2 La2 53.61(6) 101_445 1_545 n
Fe2 Sr2 La2 126.39(6) 101_445 1_565 n
Fe2 Sr2 La2 126.39(6) 101_445 1_655 n
Fe2 Sr2 La2 78.59(13) 101_445 -101_335 n
Fe2 Sr2 La2 112.89(7) 101_445 -101_345 n
Fe2 Sr2 La2 112.89(7) 101_445 -101_435 n
Fe2 Sr2 La2 167.35(20) 101_445 -101_445 n
Fe2 Sr2 Sr2 53.61(6) 101_445 1_455 n
Fe2 Sr2 Sr2 53.61(6) 101_445 1_545 n
Fe2 Sr2 Sr2 126.39(6) 101_445 1_565 n
Fe2 Sr2 Sr2 126.39(6) 101_445 1_655 n
Fe2 Sr2 Sr2 78.59(13) 101_445 -101_335 n
Fe2 Sr2 Sr2 112.89(7) 101_445 -101_345 n
Fe2 Sr2 Sr2 112.89(7) 101_445 -101_435 n
Fe2 Sr2 Sr2 167.35(20) 101_445 -101_445 n
Fe2 Sr2 O1 36.47(6) 101_445 101_445 n
Fe2 Sr2 O1 91.84(21) 101_445 101_545 n
Fe2 Sr2 O1 36.47(6) 101_445 102_545 n
Fe2 Sr2 Fe2 114.06(24) 101_455 101_545 n
Fe2 Sr2 Fe2 72.77(11) 101_455 101_555 n
Fe2 Sr2 La1 57.03(12) 101_455 1_555 n
Fe2 Sr2 Sr1 57.03(12) 101_455 1_555 n
Fe2 Sr2 La2 53.61(6) 101_455 1_455 n
Fe2 Sr2 La2 126.39(6) 101_455 1_545 n
Fe2 Sr2 La2 53.61(6) 101_455 1_565 n
Fe2 Sr2 La2 126.39(6) 101_455 1_655 n
Fe2 Sr2 La2 112.89(7) 101_455 -101_335 n
Fe2 Sr2 La2 78.59(13) 101_455 -101_345 n
Fe2 Sr2 La2 167.35(20) 101_455 -101_435 n
Fe2 Sr2 La2 112.89(7) 101_455 -101_445 n
Fe2 Sr2 Sr2 53.61(6) 101_455 1_455 n
Fe2 Sr2 Sr2 126.39(6) 101_455 1_545 n
Fe2 Sr2 Sr2 53.61(6) 101_455 1_565 n
Fe2 Sr2 Sr2 126.39(6) 101_455 1_655 n
Fe2 Sr2 Sr2 112.89(7) 101_455 -101_335 n
Fe2 Sr2 Sr2 78.59(13) 101_455 -101_345 n
Fe2 Sr2 Sr2 167.35(20) 101_455 -101_435 n
Fe2 Sr2 Sr2 112.89(7) 101_455 -101_445 n
Fe2 Sr2 O1 36.47(6) 101_455 101_445 n
Fe2 Sr2 O1 91.84(21) 101_455 101_545 n
Fe2 Sr2 O1 91.84(21) 101_455 102_545 n
Fe2 Sr2 Fe2 72.77(11) 101_545 101_555 n
Fe2 Sr2 La1 57.03(12) 101_545 1_555 n
Fe2 Sr2 Sr1 57.03(12) 101_545 1_555 n
Fe2 Sr2 La2 126.39(6) 101_545 1_455 n
Fe2 Sr2 La2 53.61(6) 101_545 1_545 n
Fe2 Sr2 La2 126.39(6) 101_545 1_565 n
Fe2 Sr2 La2 53.61(6) 101_545 1_655 n
Fe2 Sr2 La2 112.89(7) 101_545 -101_335 n
Fe2 Sr2 La2 167.35(20) 101_545 -101_345 n
Fe2 Sr2 La2 78.59(13) 101_545 -101_435 n
Fe2 Sr2 La2 112.89(7) 101_545 -101_445 n
Fe2 Sr2 Sr2 126.39(6) 101_545 1_455 n
Fe2 Sr2 Sr2 53.61(6) 101_545 1_545 n
Fe2 Sr2 Sr2 126.39(6) 101_545 1_565 n
Fe2 Sr2 Sr2 53.61(6) 101_545 1_655 n
Fe2 Sr2 Sr2 112.89(7) 101_545 -101_335 n
Fe2 Sr2 Sr2 167.35(20) 101_545 -101_345 n
Fe2 Sr2 Sr2 78.59(13) 101_545 -101_435 n
Fe2 Sr2 Sr2 112.89(7) 101_545 -101_445 n
Fe2 Sr2 O1 91.84(21) 101_545 101_445 n
Fe2 Sr2 O1 36.47(6) 101_545 101_545 n
Fe2 Sr2 O1 36.47(6) 101_545 102_545 n
Fe2 Sr2 La1 57.03(12) 101_555 1_555 n
Fe2 Sr2 Sr1 57.03(12) 101_555 1_555 n
Fe2 Sr2 La2 126.39(6) 101_555 1_455 n
Fe2 Sr2 La2 126.39(6) 101_555 1_545 n
Fe2 Sr2 La2 53.61(6) 101_555 1_565 n
Fe2 Sr2 La2 53.61(6) 101_555 1_655 n
Fe2 Sr2 La2 167.35(20) 101_555 -101_335 n
Fe2 Sr2 La2 112.89(7) 101_555 -101_345 n
Fe2 Sr2 La2 112.89(7) 101_555 -101_435 n
Fe2 Sr2 La2 78.59(13) 101_555 -101_445 n
Fe2 Sr2 Sr2 126.39(6) 101_555 1_455 n
Fe2 Sr2 Sr2 126.39(6) 101_555 1_545 n
Fe2 Sr2 Sr2 53.61(6) 101_555 1_565 n
Fe2 Sr2 Sr2 53.61(6) 101_555 1_655 n
Fe2 Sr2 Sr2 167.35(20) 101_555 -101_335 n
Fe2 Sr2 Sr2 112.89(7) 101_555 -101_345 n
Fe2 Sr2 Sr2 112.89(7) 101_555 -101_435 n
Fe2 Sr2 Sr2 78.59(13) 101_555 -101_445 n
Fe2 Sr2 O1 91.84(21) 101_555 101_445 n
Fe2 Sr2 O1 36.47(6) 101_555 101_545 n
Fe2 Sr2 O1 91.84(21) 101_555 102_545 n
La1 Sr2 Sr1 0.0 1_555 1_555 n
La1 Sr2 La2 90.0 1_555 1_455 n
La1 Sr2 La2 90.0 1_555 1_545 n
La1 Sr2 La2 90.0 1_555 1_565 n
La1 Sr2 La2 90.0 1_555 1_655 n
La1 Sr2 La2 135.62(12) 1_555 -101_335 n
La1 Sr2 La2 135.62(12) 1_555 -101_345 n
La1 Sr2 La2 135.62(12) 1_555 -101_435 n
La1 Sr2 La2 135.62(12) 1_555 -101_445 n
La1 Sr2 Sr2 90.0 1_555 1_455 n
La1 Sr2 Sr2 90.0 1_555 1_545 n
La1 Sr2 Sr2 90.0 1_555 1_565 n
La1 Sr2 Sr2 90.0 1_555 1_655 n
La1 Sr2 Sr2 135.62(12) 1_555 -101_335 n
La1 Sr2 Sr2 135.62(12) 1_555 -101_345 n
La1 Sr2 Sr2 135.62(12) 1_555 -101_435 n
La1 Sr2 Sr2 135.62(12) 1_555 -101_445 n
La1 Sr2 O1 44.82(19) 1_555 101_445 n
La1 Sr2 O1 44.82(19) 1_555 101_545 n
La1 Sr2 O1 44.82(19) 1_555 102_545 n
Sr1 Sr2 La2 90.0 1_555 1_455 n
Sr1 Sr2 La2 90.0 1_555 1_545 n
Sr1 Sr2 La2 90.0 1_555 1_565 n
Sr1 Sr2 La2 90.0 1_555 1_655 n
Sr1 Sr2 La2 135.62(12) 1_555 -101_335 n
Sr1 Sr2 La2 135.62(12) 1_555 -101_345 n
Sr1 Sr2 La2 135.62(12) 1_555 -101_435 n
Sr1 Sr2 La2 135.62(12) 1_555 -101_445 n
Sr1 Sr2 Sr2 90.0 1_555 1_455 n
Sr1 Sr2 Sr2 90.0 1_555 1_545 n
Sr1 Sr2 Sr2 90.0 1_555 1_565 n
Sr1 Sr2 Sr2 90.0 1_555 1_655 n
Sr1 Sr2 Sr2 135.62(12) 1_555 -101_335 n
Sr1 Sr2 Sr2 135.62(12) 1_555 -101_345 n
Sr1 Sr2 Sr2 135.62(12) 1_555 -101_435 n
Sr1 Sr2 Sr2 135.62(12) 1_555 -101_445 n
Sr1 Sr2 O1 44.82(19) 1_555 101_445 n
Sr1 Sr2 O1 44.82(19) 1_555 101_545 n
Sr1 Sr2 O1 44.82(19) 1_555 102_545 n
La2 Sr2 La2 90.0 1_455 1_545 n
La2 Sr2 La2 90.0 1_455 1_565 n
La2 Sr2 La2 180.0 1_455 1_655 n
La2 Sr2 La2 60.36(7) 1_455 -101_335 n
La2 Sr2 La2 60.36(7) 1_455 -101_345 n
La2 Sr2 La2 119.64(7) 1_455 -101_435 n
La2 Sr2 La2 119.64(7) 1_455 -101_445 n
La2 Sr2 Sr2 0.0 1_455 1_455 n
La2 Sr2 Sr2 90.0 1_455 1_545 n
La2 Sr2 Sr2 90.0 1_455 1_565 n
La2 Sr2 Sr2 180.0 1_455 1_655 n
La2 Sr2 Sr2 60.36(7) 1_455 -101_335 n
La2 Sr2 Sr2 60.36(7) 1_455 -101_345 n
La2 Sr2 Sr2 119.64(7) 1_455 -101_435 n
La2 Sr2 Sr2 119.64(7) 1_455 -101_445 n
La2 Sr2 O1 45.18(19) 1_455 101_445 n
La2 Sr2 O1 134.82(19) 1_455 101_545 n
La2 Sr2 O1 90.0 1_455 102_545 n
La2 Sr2 La2 180.0 1_545 1_565 n
La2 Sr2 La2 90.0 1_545 1_655 n
La2 Sr2 La2 60.36(7) 1_545 -101_335 n
La2 Sr2 La2 119.64(7) 1_545 -101_345 n
La2 Sr2 La2 60.36(7) 1_545 -101_435 n
La2 Sr2 La2 119.64(7) 1_545 -101_445 n
La2 Sr2 Sr2 90.0 1_545 1_455 n
La2 Sr2 Sr2 0.0 1_545 1_545 n
La2 Sr2 Sr2 180.0 1_545 1_565 n
La2 Sr2 Sr2 90.0 1_545 1_655 n
La2 Sr2 Sr2 60.36(7) 1_545 -101_335 n
La2 Sr2 Sr2 119.64(7) 1_545 -101_345 n
La2 Sr2 Sr2 60.36(7) 1_545 -101_435 n
La2 Sr2 Sr2 119.64(7) 1_545 -101_445 n
La2 Sr2 O1 90.0 1_545 101_445 n
La2 Sr2 O1 90.0 1_545 101_545 n
La2 Sr2 O1 45.18(19) 1_545 102_545 n
La2 Sr2 La2 90.0 1_565 1_655 n
La2 Sr2 La2 119.64(7) 1_565 -101_335 n
La2 Sr2 La2 60.36(7) 1_565 -101_345 n
La2 Sr2 La2 119.64(7) 1_565 -101_435 n
La2 Sr2 La2 60.36(7) 1_565 -101_445 n
La2 Sr2 Sr2 90.0 1_565 1_455 n
La2 Sr2 Sr2 180.0 1_565 1_545 n
La2 Sr2 Sr2 0.0 1_565 1_565 n
La2 Sr2 Sr2 90.0 1_565 1_655 n
La2 Sr2 Sr2 119.64(7) 1_565 -101_335 n
La2 Sr2 Sr2 60.36(7) 1_565 -101_345 n
La2 Sr2 Sr2 119.64(7) 1_565 -101_435 n
La2 Sr2 Sr2 60.36(7) 1_565 -101_445 n
La2 Sr2 O1 90.0 1_565 101_445 n
La2 Sr2 O1 90.0 1_565 101_545 n
La2 Sr2 O1 134.82(19) 1_565 102_545 n
La2 Sr2 La2 119.64(7) 1_655 -101_335 n
La2 Sr2 La2 119.64(7) 1_655 -101_345 n
La2 Sr2 La2 60.36(7) 1_655 -101_435 n
La2 Sr2 La2 60.36(7) 1_655 -101_445 n
La2 Sr2 Sr2 180.0 1_655 1_455 n
La2 Sr2 Sr2 90.0 1_655 1_545 n
La2 Sr2 Sr2 90.0 1_655 1_565 n
La2 Sr2 Sr2 0.0 1_655 1_655 n
La2 Sr2 Sr2 119.64(7) 1_655 -101_335 n
La2 Sr2 Sr2 119.64(7) 1_655 -101_345 n
La2 Sr2 Sr2 60.36(7) 1_655 -101_435 n
La2 Sr2 Sr2 60.36(7) 1_655 -101_445 n
La2 Sr2 O1 134.82(19) 1_655 101_445 n
La2 Sr2 O1 45.18(19) 1_655 101_545 n
La2 Sr2 O1 90.0 1_655 102_545 n
La2 Sr2 La2 59.28(14) -101_335 -101_345 n
La2 Sr2 La2 59.28(14) -101_335 -101_435 n
La2 Sr2 La2 88.75(25) -101_335 -101_445 n
La2 Sr2 Sr2 60.36(7) -101_335 1_455 n
La2 Sr2 Sr2 60.36(7) -101_335 1_545 n
La2 Sr2 Sr2 119.64(7) -101_335 1_565 n
La2 Sr2 Sr2 119.64(7) -101_335 1_655 n
La2 Sr2 Sr2 0.0 -101_335 -101_335 n
La2 Sr2 Sr2 59.28(14) -101_335 -101_345 n
La2 Sr2 Sr2 59.28(14) -101_335 -101_435 n
La2 Sr2 Sr2 88.75(25) -101_335 -101_445 n
La2 Sr2 O1 99.11(11) -101_335 101_445 n
La2 Sr2 O1 148.82(4) -101_335 101_545 n
La2 Sr2 O1 99.11(11) -101_335 102_545 n
La2 Sr2 La2 88.75(25) -101_345 -101_435 n
La2 Sr2 La2 59.28(14) -101_345 -101_445 n
La2 Sr2 Sr2 60.36(7) -101_345 1_455 n
La2 Sr2 Sr2 119.64(7) -101_345 1_545 n
La2 Sr2 Sr2 60.36(7) -101_345 1_565 n
La2 Sr2 Sr2 119.64(7) -101_345 1_655 n
La2 Sr2 Sr2 59.28(14) -101_345 -101_335 n
La2 Sr2 Sr2 0.0 -101_345 -101_345 n
La2 Sr2 Sr2 88.75(25) -101_345 -101_435 n
La2 Sr2 Sr2 59.28(14) -101_345 -101_445 n
La2 Sr2 O1 99.11(11) -101_345 101_445 n
La2 Sr2 O1 148.82(4) -101_345 101_545 n
La2 Sr2 O1 148.82(4) -101_345 102_545 n
La2 Sr2 La2 59.28(14) -101_435 -101_445 n
La2 Sr2 Sr2 119.64(7) -101_435 1_455 n
La2 Sr2 Sr2 60.36(7) -101_435 1_545 n
La2 Sr2 Sr2 119.64(7) -101_435 1_565 n
La2 Sr2 Sr2 60.36(7) -101_435 1_655 n
La2 Sr2 Sr2 59.28(14) -101_435 -101_335 n
La2 Sr2 Sr2 88.75(25) -101_435 -101_345 n
La2 Sr2 Sr2 0.0 -101_435 -101_435 n
La2 Sr2 Sr2 59.28(14) -101_435 -101_445 n
La2 Sr2 O1 148.82(4) -101_435 101_445 n
La2 Sr2 O1 99.11(11) -101_435 101_545 n
La2 Sr2 O1 99.11(11) -101_435 102_545 n
La2 Sr2 Sr2 119.64(7) -101_445 1_455 n
La2 Sr2 Sr2 119.64(7) -101_445 1_545 n
La2 Sr2 Sr2 60.36(7) -101_445 1_565 n
La2 Sr2 Sr2 60.36(7) -101_445 1_655 n
La2 Sr2 Sr2 88.75(25) -101_445 -101_335 n
La2 Sr2 Sr2 59.28(14) -101_445 -101_345 n
La2 Sr2 Sr2 59.28(14) -101_445 -101_435 n
La2 Sr2 Sr2 0.0 -101_445 -101_445 n
La2 Sr2 O1 148.82(4) -101_445 101_445 n
La2 Sr2 O1 99.11(11) -101_445 101_545 n
La2 Sr2 O1 148.82(4) -101_445 102_545 n
Sr2 Sr2 Sr2 90.0 1_455 1_545 n
Sr2 Sr2 Sr2 90.0 1_455 1_565 n
Sr2 Sr2 Sr2 180.0 1_455 1_655 n
Sr2 Sr2 Sr2 60.36(7) 1_455 -101_335 n
Sr2 Sr2 Sr2 60.36(7) 1_455 -101_345 n
Sr2 Sr2 Sr2 119.64(7) 1_455 -101_435 n
Sr2 Sr2 Sr2 119.64(7) 1_455 -101_445 n
Sr2 Sr2 O1 45.18(19) 1_455 101_445 n
Sr2 Sr2 O1 134.82(19) 1_455 101_545 n
Sr2 Sr2 O1 90.0 1_455 102_545 n
Sr2 Sr2 Sr2 180.0 1_545 1_565 n
Sr2 Sr2 Sr2 90.0 1_545 1_655 n
Sr2 Sr2 Sr2 60.36(7) 1_545 -101_335 n
Sr2 Sr2 Sr2 119.64(7) 1_545 -101_345 n
Sr2 Sr2 Sr2 60.36(7) 1_545 -101_435 n
Sr2 Sr2 Sr2 119.64(7) 1_545 -101_445 n
Sr2 Sr2 O1 90.0 1_545 101_445 n
Sr2 Sr2 O1 90.0 1_545 101_545 n
Sr2 Sr2 O1 45.18(19) 1_545 102_545 n
Sr2 Sr2 Sr2 90.0 1_565 1_655 n
Sr2 Sr2 Sr2 119.64(7) 1_565 -101_335 n
Sr2 Sr2 Sr2 60.36(7) 1_565 -101_345 n
Sr2 Sr2 Sr2 119.64(7) 1_565 -101_435 n
Sr2 Sr2 Sr2 60.36(7) 1_565 -101_445 n
Sr2 Sr2 O1 90.0 1_565 101_445 n
Sr2 Sr2 O1 90.0 1_565 101_545 n
Sr2 Sr2 O1 134.82(19) 1_565 102_545 n
Sr2 Sr2 Sr2 119.64(7) 1_655 -101_335 n
Sr2 Sr2 Sr2 119.64(7) 1_655 -101_345 n
Sr2 Sr2 Sr2 60.36(7) 1_655 -101_435 n
Sr2 Sr2 Sr2 60.36(7) 1_655 -101_445 n
Sr2 Sr2 O1 134.82(19) 1_655 101_445 n
Sr2 Sr2 O1 45.18(19) 1_655 101_545 n
Sr2 Sr2 O1 90.0 1_655 102_545 n
Sr2 Sr2 Sr2 59.28(14) -101_335 -101_345 n
Sr2 Sr2 Sr2 59.28(14) -101_335 -101_435 n
Sr2 Sr2 Sr2 88.75(25) -101_335 -101_445 n
Sr2 Sr2 O1 99.11(11) -101_335 101_445 n
Sr2 Sr2 O1 148.82(4) -101_335 101_545 n
Sr2 Sr2 O1 99.11(11) -101_335 102_545 n
Sr2 Sr2 Sr2 88.75(25) -101_345 -101_435 n
Sr2 Sr2 Sr2 59.28(14) -101_345 -101_445 n
Sr2 Sr2 O1 99.11(11) -101_345 101_445 n
Sr2 Sr2 O1 148.82(4) -101_345 101_545 n
Sr2 Sr2 O1 148.82(4) -101_345 102_545 n
Sr2 Sr2 Sr2 59.28(14) -101_435 -101_445 n
Sr2 Sr2 O1 148.82(4) -101_435 101_445 n
Sr2 Sr2 O1 99.11(11) -101_435 101_545 n
Sr2 Sr2 O1 99.11(11) -101_435 102_545 n
Sr2 Sr2 O1 148.82(4) -101_445 101_445 n
Sr2 Sr2 O1 99.11(11) -101_445 101_545 n
Sr2 Sr2 O1 148.82(4) -101_445 102_545 n
O1 Sr2 O1 89.6(4) 101_445 101_545 n
O1 Sr2 O1 59.79(21) 101_445 102_545 n
O1 Sr2 O1 59.79(21) 101_545 102_545 n
Fe2 O1 Fe2 169.8(7) 1_555 1_565 n
Fe2 O1 La1 93.48(23) 1_555 101_454 n
Fe2 O1 La1 93.48(23) 1_555 101_554 n
Fe2 O1 Sr1 93.48(23) 1_555 101_454 n
Fe2 O1 Sr1 93.48(23) 1_555 101_554 n
Fe2 O1 La2 86.40(26) 1_555 101_454 n
Fe2 O1 La2 86.40(26) 1_555 101_554 n
Fe2 O1 Sr2 86.40(26) 1_555 101_454 n
Fe2 O1 Sr2 86.40(26) 1_555 101_554 n
Fe2 O1 Co2 0.0 1_555 1_555 n
Fe2 O1 Co2 169.8(7) 1_555 1_565 n
Fe2 O1 La1 93.48(23) 1_565 101_454 n
Fe2 O1 La1 93.48(23) 1_565 101_554 n
Fe2 O1 Sr1 93.48(23) 1_565 101_454 n
Fe2 O1 Sr1 93.48(23) 1_565 101_554 n
Fe2 O1 La2 86.40(26) 1_565 101_454 n
Fe2 O1 La2 86.40(26) 1_565 101_554 n
Fe2 O1 Sr2 86.40(26) 1_565 101_454 n
Fe2 O1 Sr2 86.40(26) 1_565 101_554 n
Fe2 O1 Co2 169.8(7) 1_565 1_555 n
Fe2 O1 Co2 0.0 1_565 1_565 n
La1 O1 La1 93.3(5) 101_454 101_554 n
La1 O1 Sr1 0.0 101_454 101_454 n
La1 O1 Sr1 93.3(5) 101_454 101_554 n
La1 O1 La2 88.51(10) 101_454 101_454 n
La1 O1 La2 178.2(4) 101_454 101_554 n
La1 O1 Sr2 88.51(10) 101_454 101_454 n
La1 O1 Sr2 178.2(4) 101_454 101_554 n
La1 O1 Co2 93.48(23) 101_454 1_555 n
La1 O1 Co2 93.48(23) 101_454 1_565 n
La1 O1 Sr1 93.3(5) 101_554 101_454 n
La1 O1 Sr1 0.0 101_554 101_554 n
La1 O1 La2 178.2(4) 101_554 101_454 n
La1 O1 La2 88.51(10) 101_554 101_554 n
La1 O1 Sr2 178.2(4) 101_554 101_454 n
La1 O1 Sr2 88.51(10) 101_554 101_554 n
La1 O1 Co2 93.48(23) 101_554 1_555 n
La1 O1 Co2 93.48(23) 101_554 1_565 n
Sr1 O1 Sr1 93.3(5) 101_454 101_554 n
Sr1 O1 La2 88.51(10) 101_454 101_454 n
Sr1 O1 La2 178.2(4) 101_454 101_554 n
Sr1 O1 Sr2 88.51(10) 101_454 101_454 n
Sr1 O1 Sr2 178.2(4) 101_454 101_554 n
Sr1 O1 Co2 93.48(23) 101_454 1_555 n
Sr1 O1 Co2 93.48(23) 101_454 1_565 n
Sr1 O1 La2 178.2(4) 101_554 101_454 n
Sr1 O1 La2 88.51(10) 101_554 101_554 n
Sr1 O1 Sr2 178.2(4) 101_554 101_454 n
Sr1 O1 Sr2 88.51(10) 101_554 101_554 n
Sr1 O1 Co2 93.48(23) 101_554 1_555 n
Sr1 O1 Co2 93.48(23) 101_554 1_565 n
La2 O1 La2 89.6(4) 101_454 101_554 n
La2 O1 Sr2 0.0 101_454 101_454 n
La2 O1 Sr2 89.6(4) 101_454 101_554 n
La2 O1 Co2 86.40(26) 101_454 1_555 n
La2 O1 Co2 86.40(26) 101_454 1_565 n
La2 O1 Sr2 89.6(4) 101_554 101_454 n
La2 O1 Sr2 0.0 101_554 101_554 n
La2 O1 Co2 86.40(26) 101_554 1_555 n
La2 O1 Co2 86.40(26) 101_554 1_565 n
Sr2 O1 Sr2 89.6(4) 101_454 101_554 n
Sr2 O1 Co2 86.40(26) 101_454 1_555 n
Sr2 O1 Co2 86.40(26) 101_454 1_565 n
Sr2 O1 Co2 86.40(26) 101_554 1_555 n
Sr2 O1 Co2 86.40(26) 101_554 1_565 n
Co2 O1 Co2 169.8(7) 1_555 1_565 n
Fe1 O2 La1 99.14(22) 1_555 101_444 n
Fe1 O2 La1 99.14(22) 1_555 101_454 n
Fe1 O2 La1 99.14(22) 1_555 101_544 n
Fe1 O2 La1 99.14(22) 1_555 101_554 n
Fe1 O2 Sr1 99.14(22) 1_555 101_444 n
Fe1 O2 Sr1 99.14(22) 1_555 101_454 n
Fe1 O2 Sr1 99.14(22) 1_555 101_544 n
Fe1 O2 Sr1 99.14(22) 1_555 101_554 n
Fe1 O2 Co1 0.0 1_555 1_555 n
La1 O2 La1 88.55(7) 101_444 101_454 n
La1 O2 La1 88.55(7) 101_444 101_544 n
La1 O2 La1 161.7(4) 101_444 101_554 n
La1 O2 Sr1 0.0 101_444 101_444 n
La1 O2 Sr1 88.55(7) 101_444 101_454 n
La1 O2 Sr1 88.55(7) 101_444 101_544 n
La1 O2 Sr1 161.7(4) 101_444 101_554 n
La1 O2 Co1 99.14(22) 101_444 1_555 n
La1 O2 La1 161.7(4) 101_454 101_544 n
La1 O2 La1 88.55(7) 101_454 101_554 n
La1 O2 Sr1 88.55(7) 101_454 101_444 n
La1 O2 Sr1 0.0 101_454 101_454 n
La1 O2 Sr1 161.7(4) 101_454 101_544 n
La1 O2 Sr1 88.55(7) 101_454 101_554 n
La1 O2 Co1 99.14(22) 101_454 1_555 n
La1 O2 La1 88.55(7) 101_544 101_554 n
La1 O2 Sr1 88.55(7) 101_544 101_444 n
La1 O2 Sr1 161.7(4) 101_544 101_454 n
La1 O2 Sr1 0.0 101_544 101_544 n
La1 O2 Sr1 88.55(7) 101_544 101_554 n
La1 O2 Co1 99.14(22) 101_544 1_555 n
La1 O2 Sr1 161.7(4) 101_554 101_444 n
La1 O2 Sr1 88.55(7) 101_554 101_454 n
La1 O2 Sr1 88.55(7) 101_554 101_544 n
La1 O2 Sr1 0.0 101_554 101_554 n
La1 O2 Co1 99.14(22) 101_554 1_555 n
Sr1 O2 Sr1 88.55(7) 101_444 101_454 n
Sr1 O2 Sr1 88.55(7) 101_444 101_544 n
Sr1 O2 Sr1 161.7(4) 101_444 101_554 n
Sr1 O2 Co1 99.14(22) 101_444 1_555 n
Sr1 O2 Sr1 161.7(4) 101_454 101_544 n
Sr1 O2 Sr1 88.55(7) 101_454 101_554 n
Sr1 O2 Co1 99.14(22) 101_454 1_555 n
Sr1 O2 Sr1 88.55(7) 101_544 101_554 n
Sr1 O2 Co1 99.14(22) 101_544 1_555 n
Sr1 O2 Co1 99.14(22) 101_554 1_555 n
Fe2 O3 La2 180.0 1_555 -1_556 n
Fe2 O3 La2 83.32(20) 1_555 101_444 n
Fe2 O3 La2 83.32(20) 1_555 101_454 n
Fe2 O3 La2 83.32(20) 1_555 101_544 n
Fe2 O3 La2 83.32(20) 1_555 101_554 n
Fe2 O3 Sr2 180.0 1_555 -1_556 n
Fe2 O3 Sr2 83.32(20) 1_555 101_444 n
Fe2 O3 Sr2 83.32(20) 1_555 101_454 n
Fe2 O3 Sr2 83.32(20) 1_555 101_544 n
Fe2 O3 Sr2 83.32(20) 1_555 101_554 n
Fe2 O3 Co2 0.0 1_555 1_555 n
La2 O3 La2 96.68(20) -1_556 101_444 n
La2 O3 La2 96.68(20) -1_556 101_454 n
La2 O3 La2 96.68(20) -1_556 101_544 n
La2 O3 La2 96.68(20) -1_556 101_554 n
La2 O3 Sr2 0.0 -1_556 -1_556 n
La2 O3 Sr2 96.68(20) -1_556 101_444 n
La2 O3 Sr2 96.68(20) -1_556 101_454 n
La2 O3 Sr2 96.68(20) -1_556 101_544 n
La2 O3 Sr2 96.68(20) -1_556 101_554 n
La2 O3 Co2 180.0 -1_556 1_555 n
La2 O3 La2 89.22(5) 101_444 101_454 n
La2 O3 La2 89.22(5) 101_444 101_544 n
La2 O3 La2 166.6(4) 101_444 101_554 n
La2 O3 Sr2 96.68(20) 101_444 -1_556 n
La2 O3 Sr2 0.0 101_444 101_444 n
La2 O3 Sr2 89.22(5) 101_444 101_454 n
La2 O3 Sr2 89.22(5) 101_444 101_544 n
La2 O3 Sr2 166.6(4) 101_444 101_554 n
La2 O3 Co2 83.32(20) 101_444 1_555 n
La2 O3 La2 166.6(4) 101_454 101_544 n
La2 O3 La2 89.22(5) 101_454 101_554 n
La2 O3 Sr2 96.68(20) 101_454 -1_556 n
La2 O3 Sr2 89.22(5) 101_454 101_444 n
La2 O3 Sr2 0.0 101_454 101_454 n
La2 O3 Sr2 166.6(4) 101_454 101_544 n
La2 O3 Sr2 89.22(5) 101_454 101_554 n
La2 O3 Co2 83.32(20) 101_454 1_555 n
La2 O3 La2 89.22(5) 101_544 101_554 n
La2 O3 Sr2 96.68(20) 101_544 -1_556 n
La2 O3 Sr2 89.22(5) 101_544 101_444 n
La2 O3 Sr2 166.6(4) 101_544 101_454 n
La2 O3 Sr2 0.0 101_544 101_544 n
La2 O3 Sr2 89.22(5) 101_544 101_554 n
La2 O3 Co2 83.32(20) 101_544 1_555 n
La2 O3 Sr2 96.68(20) 101_554 -1_556 n
La2 O3 Sr2 166.6(4) 101_554 101_444 n
La2 O3 Sr2 89.22(5) 101_554 101_454 n
La2 O3 Sr2 89.22(5) 101_554 101_544 n
La2 O3 Sr2 0.0 101_554 101_554 n
La2 O3 Co2 83.32(20) 101_554 1_555 n
Sr2 O3 Sr2 96.68(20) -1_556 101_444 n
Sr2 O3 Sr2 96.68(20) -1_556 101_454 n
Sr2 O3 Sr2 96.68(20) -1_556 101_544 n
Sr2 O3 Sr2 96.68(20) -1_556 101_554 n
Sr2 O3 Co2 180.0 -1_556 1_555 n
Sr2 O3 Sr2 89.22(5) 101_444 101_454 n
Sr2 O3 Sr2 89.22(5) 101_444 101_544 n
Sr2 O3 Sr2 166.6(4) 101_444 101_554 n
Sr2 O3 Co2 83.32(20) 101_444 1_555 n
Sr2 O3 Sr2 166.6(4) 101_454 101_544 n
Sr2 O3 Sr2 89.22(5) 101_454 101_554 n
Sr2 O3 Co2 83.32(20) 101_454 1_555 n
Sr2 O3 Sr2 89.22(5) 101_544 101_554 n
Sr2 O3 Co2 83.32(20) 101_544 1_555 n
Sr2 O3 Co2 83.32(20) 101_554 1_555 n
Fe1 O4 La1 106.3(11) 1_555 101_554 n
Fe1 O4 La1 106.3(11) 1_555 -101_444 n
Fe1 O4 Sr1 106.3(11) 1_555 101_554 n
Fe1 O4 Sr1 106.3(11) 1_555 -101_444 n
Fe1 O4 O4 91(4) 1_555 2_655 n
Fe1 O4 O4 179(4) 1_555 4_565 n
Fe1 O4 O4 166.2(12) 1_555 6_665 n
Fe1 O4 O4 148.8(12) 1_555 7_565 n
Fe1 O4 O4 76.2(12) 1_555 8_555 n
Fe1 O4 Co1 0.0 1_555 1_555 n
Fe1 O4 O5 72.4(22) 1_555 2_555 n
La1 O4 La1 134.4(16) 101_554 -101_444 n
La1 O4 Sr1 0.0 101_554 101_554 n
La1 O4 Sr1 134.4(16) 101_554 -101_444 n
La1 O4 O4 74.1(6) 101_554 2_655 n
La1 O4 O4 74.1(6) 101_554 4_565 n
La1 O4 O4 70.3(9) 101_554 6_665 n
La1 O4 O4 84.2(11) 101_554 7_565 n
La1 O4 O4 78.9(10) 101_554 8_555 n
La1 O4 Co1 106.3(11) 101_554 1_555 n
La1 O4 O5 109.9(11) 101_554 2_555 n
La1 O4 Sr1 134.4(16) -101_444 101_554 n
La1 O4 Sr1 0.0 -101_444 -101_444 n
La1 O4 O4 74.1(6) -101_555 2_655 n
La1 O4 O4 74.1(6) -101_555 4_565 n
La1 O4 O4 70.3(9) -101_555 6_665 n
La1 O4 O4 84.2(11) -101_555 7_565 n
La1 O4 O4 78.9(10) -101_555 8_555 n
La1 O4 Co1 106.3(11) -101_555 1_555 n
La1 O4 O5 109.9(11) -101_555 2_555 n
Sr1 O4 Sr1 134.4(16) 101_554 -101_444 n
Sr1 O4 O4 74.1(6) 101_554 2_655 n
Sr1 O4 O4 74.1(6) 101_554 4_565 n
Sr1 O4 O4 70.3(9) 101_554 6_665 n
Sr1 O4 O4 84.2(11) 101_554 7_565 n
Sr1 O4 O4 78.9(10) 101_554 8_555 n
Sr1 O4 Co1 106.3(11) 101_554 1_555 n
Sr1 O4 O5 109.9(11) 101_554 2_555 n
Sr1 O4 O4 74.1(6) -101_555 2_655 n
Sr1 O4 O4 74.1(6) -101_555 4_565 n
Sr1 O4 O4 70.3(9) -101_555 6_665 n
Sr1 O4 O4 84.2(11) -101_555 7_565 n
Sr1 O4 O4 78.9(10) -101_555 8_555 n
Sr1 O4 Co1 106.3(11) -101_555 1_555 n
Sr1 O4 O5 109.9(11) -101_555 2_555 n
O4 O4 O4 90.0000(4) 2_655 4_565 n
O4 O4 O4 74.8(27) 2_655 6_665 n
O4 O4 O4 119.8(27) 2_655 7_565 n
O4 O4 O4 15.2(27) 2_655 8_555 n
O4 O4 Co1 91(4) 2_655 1_555 n
O4 O4 O5 164(5) 2_655 2_555 n
O4 O4 O4 15.2(27) 4_565 6_665 n
O4 O4 O4 29.8(27) 4_565 7_565 n
O4 O4 O4 105.2(27) 4_565 8_555 n
O4 O4 Co1 179(4) 4_565 1_555 n
O4 O4 O5 106(5) 4_565 2_555 n
O4 O4 O4 45.0000(8) 6_665 7_565 n
O4 O4 O4 90.0 6_665 8_555 n
O4 O4 Co1 166.2(12) 6_665 1_555 n
O4 O4 O5 121.4(24) 6_665 2_555 n
O4 O4 O4 135.0000(13) 7_565 8_555 n
O4 O4 Co1 148.8(12) 7_565 1_555 n
O4 O4 O5 76.4(24) 7_565 2_555 n
O4 O4 Co1 76.2(12) 8_555 1_555 n
O4 O4 O5 148.6(24) 8_555 2_555 n
Co1 O4 O5 72.4(22) 1_555 2_555 n
O2 Co1 O2 180.0 1_555 -1_555 n
O2 Co1 O4 90.0 1_555 1_555 n
O2 Co1 O4 90.0 1_555 2_555 n
O2 Co1 O4 90.0 1_555 3_555 n
O2 Co1 O4 90.0 1_555 4_555 n
O2 Co1 O4 90.0 1_555 5_555 n
O2 Co1 O4 90.0 1_555 6_555 n
O2 Co1 O4 90.0 1_555 7_555 n
O2 Co1 O4 90.0 1_555 8_555 n
O2 Co1 O5 90.0 1_555 1_455 n
O2 Co1 O5 90.0 1_555 1_555 n
O2 Co1 O5 90.0 1_555 2_545 n
O2 Co1 O5 90.0 1_555 2_555 n
O2 Co1 O4 90.0 -1_555 1_555 n
O2 Co1 O4 90.0 -1_555 2_555 n
O2 Co1 O4 90.0 -1_555 3_555 n
O2 Co1 O4 90.0 -1_555 4_555 n
O2 Co1 O4 90.0 -1_555 5_555 n
O2 Co1 O4 90.0 -1_555 6_555 n
O2 Co1 O4 90.0 -1_555 7_555 n
O2 Co1 O4 90.0 -1_555 8_555 n
O2 Co1 O5 90.0 -1_555 1_455 n
O2 Co1 O5 90.0 -1_555 1_555 n
O2 Co1 O5 90.0 -1_555 2_545 n
O2 Co1 O5 90.0 -1_555 2_555 n
O4 Co1 O4 90.0 1_555 2_555 n
O4 Co1 O4 180.0 1_555 3_555 n
O4 Co1 O4 90.0 1_555 4_555 n
O4 Co1 O4 62.4(23) 1_555 5_555 n
O4 Co1 O4 152.4(23) 1_555 6_555 n
O4 Co1 O4 117.6(23) 1_555 7_555 n
O4 Co1 O4 27.6(23) 1_555 8_555 n
O4 Co1 O5 121.2(12) 1_555 1_455 n
O4 Co1 O5 58.8(12) 1_555 1_555 n
O4 Co1 O5 148.8(12) 1_555 2_545 n
O4 Co1 O5 31.2(12) 1_555 2_555 n
O4 Co1 O4 90.0 2_555 3_555 n
O4 Co1 O4 180.0 2_555 4_555 n
O4 Co1 O4 27.6(23) 2_555 5_555 n
O4 Co1 O4 62.4(23) 2_555 6_555 n
O4 Co1 O4 152.4(23) 2_555 7_555 n
O4 Co1 O4 117.6(23) 2_555 8_555 n
O4 Co1 O5 31.2(12) 2_555 1_455 n
O4 Co1 O5 148.8(12) 2_555 1_555 n
O4 Co1 O5 121.2(12) 2_555 2_545 n
O4 Co1 O5 58.8(12) 2_555 2_555 n
O4 Co1 O4 90.0 3_555 4_555 n
O4 Co1 O4 117.6(23) 3_555 5_555 n
O4 Co1 O4 27.6(23) 3_555 6_555 n
O4 Co1 O4 62.4(23) 3_555 7_555 n
O4 Co1 O4 152.4(23) 3_555 8_555 n
O4 Co1 O5 58.8(12) 3_555 1_455 n
O4 Co1 O5 121.2(12) 3_555 1_555 n
O4 Co1 O5 31.2(12) 3_555 2_545 n
O4 Co1 O5 148.8(12) 3_555 2_555 n
O4 Co1 O4 152.4(23) 4_555 5_555 n
O4 Co1 O4 117.6(23) 4_555 6_555 n
O4 Co1 O4 27.6(23) 4_555 7_555 n
O4 Co1 O4 62.4(23) 4_555 8_555 n
O4 Co1 O5 148.8(12) 4_555 1_455 n
O4 Co1 O5 31.2(12) 4_555 1_555 n
O4 Co1 O5 58.8(12) 4_555 2_545 n
O4 Co1 O5 121.2(12) 4_555 2_555 n
O4 Co1 O4 90.0 5_555 6_555 n
O4 Co1 O4 179.9802 5_555 7_555 n
O4 Co1 O4 90.0 5_555 8_555 n
O4 Co1 O5 58.8(12) 5_555 1_455 n
O4 Co1 O5 121.2(12) 5_555 1_555 n
O4 Co1 O5 148.8(12) 5_555 2_545 n
O4 Co1 O5 31.2(12) 5_555 2_555 n
O4 Co1 O4 90.0 6_555 7_555 n
O4 Co1 O4 180.0 6_555 8_555 n
O4 Co1 O5 31.2(12) 6_555 1_455 n
O4 Co1 O5 148.8(12) 6_555 1_555 n
O4 Co1 O5 58.8(12) 6_555 2_545 n
O4 Co1 O5 121.2(12) 6_555 2_555 n
O4 Co1 O4 90.0 7_555 8_555 n
O4 Co1 O5 121.2(12) 7_555 1_455 n
O4 Co1 O5 58.8(12) 7_555 1_555 n
O4 Co1 O5 31.2(12) 7_555 2_545 n
O4 Co1 O5 148.8(12) 7_555 2_555 n
O4 Co1 O5 148.8(12) 8_555 1_455 n
O4 Co1 O5 31.2(12) 8_555 1_555 n
O4 Co1 O5 121.2(12) 8_555 2_545 n
O4 Co1 O5 58.8(12) 8_555 2_555 n
O5 Co1 O5 180.0 1_455 1_555 n
O5 Co1 O5 90.0 1_455 2_545 n
O5 Co1 O5 90.0 1_455 2_555 n
O5 Co1 O5 90.0 1_555 2_545 n
O5 Co1 O5 90.0 1_555 2_555 n
O5 Co1 O5 180.0 2_545 2_555 n
Sr1 Co2 Sr1 69.66(14) 101_444 101_454 n
Sr1 Co2 Sr1 69.66(14) 101_444 101_544 n
Sr1 Co2 Sr1 107.75(27) 101_444 101_554 n
Sr1 Co2 Sr2 69.10(9) 101_444 101_444 n
Sr1 Co2 Sr2 108.71(4) 101_444 101_454 n
Sr1 Co2 Sr2 108.71(4) 101_444 101_544 n
Sr1 Co2 Sr2 176.84(24) 101_444 101_554 n
Sr1 Co2 O1 51.60(24) 101_444 1_545 n
Sr1 Co2 O1 121.11(28) 101_444 1_555 n
Sr1 Co2 O1 51.60(24) 101_444 2_555 n
Sr1 Co2 O1 121.11(28) 101_444 2_655 n
Sr1 Co2 O3 126.13(13) 101_444 1_555 n
Sr1 Co2 Sr1 107.75(27) 101_454 101_544 n
Sr1 Co2 Sr1 69.66(14) 101_454 101_554 n
Sr1 Co2 Sr2 108.71(4) 101_454 101_444 n
Sr1 Co2 Sr2 69.10(9) 101_454 101_454 n
Sr1 Co2 Sr2 176.84(24) 101_454 101_544 n
Sr1 Co2 Sr2 108.71(4) 101_454 101_554 n
Sr1 Co2 O1 121.11(28) 101_454 1_545 n
Sr1 Co2 O1 51.60(24) 101_454 1_555 n
Sr1 Co2 O1 51.60(24) 101_454 2_555 n
Sr1 Co2 O1 121.11(28) 101_454 2_655 n
Sr1 Co2 O3 126.13(13) 101_454 1_555 n
Sr1 Co2 Sr1 69.66(14) 101_544 101_554 n
Sr1 Co2 Sr2 108.71(4) 101_544 101_444 n
Sr1 Co2 Sr2 176.84(24) 101_544 101_454 n
Sr1 Co2 Sr2 69.10(9) 101_544 101_544 n
Sr1 Co2 Sr2 108.71(4) 101_544 101_554 n
Sr1 Co2 O1 51.60(24) 101_544 1_545 n
Sr1 Co2 O1 121.11(28) 101_544 1_555 n
Sr1 Co2 O1 121.11(28) 101_544 2_555 n
Sr1 Co2 O1 51.60(24) 101_544 2_655 n
Sr1 Co2 O3 126.13(13) 101_544 1_555 n
Sr1 Co2 Sr2 176.84(24) 101_554 101_444 n
Sr1 Co2 Sr2 108.71(4) 101_554 101_454 n
Sr1 Co2 Sr2 108.71(4) 101_554 101_544 n
Sr1 Co2 Sr2 69.10(9) 101_554 101_554 n
Sr1 Co2 O1 121.11(28) 101_554 1_545 n
Sr1 Co2 O1 51.60(24) 101_554 1_555 n
Sr1 Co2 O1 121.11(28) 101_554 2_555 n
Sr1 Co2 O1 51.60(24) 101_554 2_655 n
Sr1 Co2 O3 126.13(13) 101_554 1_555 n
Sr2 Co2 Sr2 72.77(11) 101_444 101_454 n
Sr2 Co2 Sr2 72.77(11) 101_444 101_544 n
Sr2 Co2 Sr2 114.06(24) 101_444 101_554 n
Sr2 Co2 O1 57.13(24) 101_444 1_545 n
Sr2 Co2 O1 129.72(24) 101_444 1_555 n
Sr2 Co2 O1 57.13(24) 101_444 2_555 n
Sr2 Co2 O1 129.72(24) 101_444 2_655 n
Sr2 Co2 O3 57.03(12) 101_444 1_555 n
Sr2 Co2 Sr2 114.06(24) 101_454 101_544 n
Sr2 Co2 Sr2 72.77(11) 101_454 101_554 n
Sr2 Co2 O1 129.72(24) 101_454 1_545 n
Sr2 Co2 O1 57.13(24) 101_454 1_555 n
Sr2 Co2 O1 57.13(24) 101_454 2_555 n
Sr2 Co2 O1 129.72(24) 101_454 2_655 n
Sr2 Co2 O3 57.03(12) 101_454 1_555 n
Sr2 Co2 Sr2 72.77(11) 101_544 101_554 n
Sr2 Co2 O1 57.13(24) 101_544 1_545 n
Sr2 Co2 O1 129.72(24) 101_544 1_555 n
Sr2 Co2 O1 129.72(24) 101_544 2_555 n
Sr2 Co2 O1 57.13(24) 101_544 2_655 n
Sr2 Co2 O3 57.03(12) 101_544 1_555 n
Sr2 Co2 O1 129.72(24) 101_554 1_545 n
Sr2 Co2 O1 57.13(24) 101_554 1_555 n
Sr2 Co2 O1 129.72(24) 101_554 2_555 n
Sr2 Co2 O1 57.13(24) 101_554 2_655 n
Sr2 Co2 O3 57.03(12) 101_554 1_555 n
O1 Co2 O1 169.8(7) 1_545 1_555 n
O1 Co2 O1 89.55(6) 1_545 2_555 n
O1 Co2 O1 89.55(6) 1_545 2_655 n
O1 Co2 O3 95.1(4) 1_545 1_555 n
O1 Co2 O1 89.55(6) 1_555 2_555 n
O1 Co2 O1 89.55(6) 1_555 2_655 n
O1 Co2 O3 95.1(4) 1_555 1_555 n
O1 Co2 O1 169.8(7) 2_555 2_655 n
O1 Co2 O3 95.1(4) 2_555 1_555 n
O1 Co2 O3 95.1(4) 2_655 1_555 n
Fe1 O5 Fe1 180.0 1_555 1_655 n
Fe1 O5 Sr1 90.0 1_555 101_544 n
Fe1 O5 Sr1 90.0 1_555 101_554 n
Fe1 O5 Sr1 90.0 1_555 -101_434 n
Fe1 O5 Sr1 90.0 1_555 -101_444 n
Fe1 O5 O4 103.6(24) 1_555 2_655 n
Fe1 O5 O4 76.4(24) 1_555 4_555 n
Fe1 O5 O4 103.6(24) 1_555 6_655 n
Fe1 O5 O4 76.4(24) 1_555 8_555 n
Fe1 O5 Co1 0.0 1_555 1_555 n
Fe1 O5 Co1 180.0 1_555 1_655 n
Fe1 O5 Sr1 90.0 1_655 101_544 n
Fe1 O5 Sr1 90.0 1_655 101_554 n
Fe1 O5 Sr1 90.0 1_655 -101_434 n
Fe1 O5 Sr1 90.0 1_655 -101_444 n
Fe1 O5 O4 76.4(24) 1_655 2_655 n
Fe1 O5 O4 103.6(24) 1_655 4_555 n
Fe1 O5 O4 76.4(24) 1_655 6_655 n
Fe1 O5 O4 103.6(24) 1_655 8_555 n
Fe1 O5 Co1 180.0 1_655 1_555 n
Fe1 O5 Co1 0.0 1_655 1_655 n
Sr1 O5 Sr1 81.43(20) 101_544 101_554 n
Sr1 O5 Sr1 98.57(20) 101_544 -101_434 n
Sr1 O5 Sr1 179.972 101_544 -101_444 n
Sr1 O5 O4 129.3(5) 101_544 2_655 n
Sr1 O5 O4 50.7(5) 101_544 4_555 n
Sr1 O5 O4 50.7(5) 101_544 6_655 n
Sr1 O5 O4 129.3(5) 101_544 8_555 n
Sr1 O5 Co1 90.0 101_544 1_555 n
Sr1 O5 Co1 90.0 101_544 1_655 n
Sr1 O5 Sr1 179.9802 101_554 -101_434 n
Sr1 O5 Sr1 98.57(20) 101_554 -101_444 n
Sr1 O5 O4 50.7(5) 101_554 2_655 n
Sr1 O5 O4 129.3(5) 101_554 4_555 n
Sr1 O5 O4 129.3(5) 101_554 6_655 n
Sr1 O5 O4 50.7(5) 101_554 8_555 n
Sr1 O5 Co1 90.0 101_554 1_555 n
Sr1 O5 Co1 90.0 101_554 1_655 n
Sr1 O5 Sr1 81.43(20) -101_434 -101_444 n
Sr1 O5 O4 129.3(5) -101_545 2_655 n
Sr1 O5 O4 50.7(5) -101_545 4_555 n
Sr1 O5 O4 50.7(5) -101_545 6_655 n
Sr1 O5 O4 129.3(5) -101_545 8_555 n
Sr1 O5 Co1 90.0 -101_545 1_555 n
Sr1 O5 Co1 90.0 -101_545 1_655 n
Sr1 O5 O4 50.7(5) -101_555 2_655 n
Sr1 O5 O4 129.3(5) -101_555 4_555 n
Sr1 O5 O4 129.3(5) -101_555 6_655 n
Sr1 O5 O4 50.7(5) -101_555 8_555 n
Sr1 O5 Co1 90.0 -101_555 1_555 n
Sr1 O5 Co1 90.0 -101_555 1_655 n
O4 O5 O4 180.0 2_655 4_555 n
O4 O5 O4 153(5) 2_655 6_655 n
O4 O5 O4 27(5) 2_655 8_555 n
O4 O5 Co1 103.6(24) 2_655 1_555 n
O4 O5 Co1 76.4(24) 2_655 1_655 n
O4 O5 O4 27(5) 4_555 6_655 n
O4 O5 O4 153(5) 4_555 8_555 n
O4 O5 Co1 76.4(24) 4_555 1_555 n
O4 O5 Co1 103.6(24) 4_555 1_655 n
O4 O5 O4 180.0 6_655 8_555 n
O4 O5 Co1 103.6(24) 6_655 1_555 n
O4 O5 Co1 76.4(24) 6_655 1_655 n
O4 O5 Co1 76.4(24) 8_555 1_555 n
O4 O5 Co1 103.6(24) 8_555 1_655 n
Co1 O5 Co1 180.0 1_555 1_655 n

loop_
_geom_bond_atom_site_label_1
_geom_bond_atom_site_label_2
_geom_bond_distance
_geom_bond_site_symmetry_2
_geom_bond_publ_flag
Fe1 La1 3.500(5) 101_444 n
Fe1 La1 3.500(5) 101_454 n
Fe1 La1 3.500(5) 101_544 n
Fe1 La1 3.500(5) 101_554 n
Fe1 La1 3.500(5) -101_334 n
Fe1 La1 3.500(5) -101_344 n
Fe1 La1 3.500(5) -101_434 n
Fe1 La1 3.500(5) -101_444 n
Fe1 Sr1 3.500(5) 101_444 n
Fe1 Sr1 3.500(5) 101_454 n
Fe1 Sr1 3.500(5) 101_544 n
Fe1 Sr1 3.500(5) 101_554 n
Fe1 Sr1 3.500(5) -101_334 n
Fe1 Sr1 3.500(5) -101_344 n
Fe1 Sr1 3.500(5) -101_434 n
Fe1 Sr1 3.500(5) -101_444 n
Fe1 O2 1.787(7) 1_555 n
Fe1 O2 1.787(7) -1_555 n
Fe1 O4 2.38(4) 1_545 n
Fe1 O4 1.95(4) 1_555 n
Fe1 O4 1.95(4) 2_555 n
Fe1 O4 2.38(4) 2_655 n
Fe1 O4 1.95(4) 3_555 n
Fe1 O4 2.38(4) 3_565 n
Fe1 O4 2.38(4) 4_455 n
Fe1 O4 1.95(4) 4_555 n
Fe1 O4 2.38(4) 5_545 n
Fe1 O4 1.95(4) 5_555 n
Fe1 O4 1.95(4) 6_555 n
Fe1 O4 2.38(4) 6_655 n
Fe1 O4 1.95(4) 7_555 n
Fe1 O4 2.38(4) 7_565 n
Fe1 O4 2.38(4) 8_455 n
Fe1 O4 1.95(4) 8_555 n
Fe1 O5 1.91208(6) 1_455 n
Fe1 O5 1.91208(6) 1_555 n
Fe1 O5 1.91208(6) 2_545 n
Fe1 O5 1.91208(6) 2_555 n
Fe2 La1 3.348(6) 101_444 n
Fe2 La1 3.348(6) 101_454 n
Fe2 La1 3.348(6) 101_544 n
Fe2 La1 3.348(6) 101_554 n
Fe2 Sr1 3.348(6) 101_444 n
Fe2 Sr1 3.348(6) 101_454 n
Fe2 Sr1 3.348(6) 101_544 n
Fe2 Sr1 3.348(6) 101_554 n
Fe2 La2 3.223(4) 101_444 n
Fe2 La2 3.223(4) 101_454 n
Fe2 La2 3.223(4) 101_544 n
Fe2 La2 3.223(4) 101_554 n
Fe2 Sr2 3.223(4) 101_444 n
Fe2 Sr2 3.223(4) 101_454 n
Fe2 Sr2 3.223(4) 101_544 n
Fe2 Sr2 3.223(4) 101_554 n
Fe2 O1 1.9196(10) 1_545 n
Fe2 O1 1.9196(10) 1_555 n
Fe2 O1 1.9196(10) 2_555 n
Fe2 O1 1.9196(10) 2_655 n
Fe2 O2 2.409(11) 1_555 n
Fe2 O3 2.071(9) 1_555 n
La1 Fe1 3.500(5) 101_445 n
La1 Fe1 3.500(5) 101_455 n
La1 Fe1 3.500(5) 101_545 n
La1 Fe1 3.500(5) 101_555 n
La1 Fe2 3.348(6) 101_445 n
La1 Fe2 3.348(6) 101_455 n
La1 Fe2 3.348(6) 101_545 n
La1 Fe2 3.348(6) 101_555 n
La1 La1 3.82416(12) 1_455 n
La1 La1 3.82416(12) 1_545 n
La1 La1 3.82416(12) 1_565 n
La1 La1 3.82416(12) 1_655 n
La1 Sr1 3.82416(12) 1_455 n
La1 Sr1 3.82416(12) 1_545 n
La1 Sr1 3.82416(12) 1_565 n
La1 Sr1 3.82416(12) 1_655 n
La1 La2 3.728(6) 1_555 n
La1 Sr2 3.728(6) 1_555 n
La1 O1 2.629(10) 101_445 n
La1 O1 2.629(10) 101_545 n
La1 O1 2.629(10) 102_545 n
La1 O1 2.629(10) 102_555 n
La1 O2 2.7389(17) 101_445 n
La1 O2 2.7389(17) 101_455 n
La1 O2 2.7389(17) 101_545 n
La1 O2 2.7389(17) 101_555 n
La1 O4 2.411(16) 101_445 n
La1 O4 2.411(16) 102_545 n
La1 O4 2.411(16) 103_555 n
La1 O4 2.411(16) 104_455 n
La1 O4 2.411(16) 105_545 n
La1 O4 2.411(16) 106_555 n
La1 O4 2.411(16) 107_455 n
La1 O4 2.411(16) 108_445 n
La1 Co1 3.500(5) 101_445 n
La1 Co1 3.500(5) 101_455 n
La1 Co1 3.500(5) 101_545 n
La1 Co1 3.500(5) 101_555 n
La1 Co2 3.348(6) 101_445 n
La1 Co2 3.348(6) 101_455 n
La1 Co2 3.348(6) 101_545 n
La1 Co2 3.348(6) 101_555 n
La1 O5 2.931(6) 101_445 n
La1 O5 2.931(6) 101_455 n
La1 O5 2.931(6) 102_445 n
La1 O5 2.931(6) 102_545 n
Sr1 Fe1 3.500(5) 101_445 n
Sr1 Fe1 3.500(5) 101_455 n
Sr1 Fe1 3.500(5) 101_545 n
Sr1 Fe1 3.500(5) 101_555 n
Sr1 Fe2 3.348(6) 101_445 n
Sr1 Fe2 3.348(6) 101_455 n
Sr1 Fe2 3.348(6) 101_545 n
Sr1 Fe2 3.348(6) 101_555 n
Sr1 La1 3.82416(12) 1_455 n
Sr1 La1 3.82416(12) 1_545 n
Sr1 La1 3.82416(12) 1_565 n
Sr1 La1 3.82416(12) 1_655 n
Sr1 Sr1 3.82416(12) 1_455 n
Sr1 Sr1 3.82416(12) 1_545 n
Sr1 Sr1 3.82416(12) 1_565 n
Sr1 Sr1 3.82416(12) 1_655 n
Sr1 Sr1 4.444(15) -1_556 n
Sr1 La2 3.728(6) 1_555 n
Sr1 Sr2 3.728(6) 1_555 n
Sr1 O1 2.629(10) 101_445 n
Sr1 O1 2.629(10) 101_545 n
Sr1 O1 2.629(10) 102_545 n
Sr1 O1 2.629(10) 102_555 n
Sr1 O2 2.7389(17) 101_445 n
Sr1 O2 2.7389(17) 101_455 n
Sr1 O2 2.7389(17) 101_545 n
Sr1 O2 2.7389(17) 101_555 n
Sr1 O4 2.411(16) 101_445 n
Sr1 O4 2.411(16) 102_545 n
Sr1 O4 2.411(16) 103_555 n
Sr1 O4 2.411(16) 104_455 n
Sr1 O4 2.411(16) 105_545 n
Sr1 O4 2.411(16) 106_555 n
Sr1 O4 2.411(16) 107_455 n
Sr1 O4 2.411(16) 108_445 n
Sr1 Co1 3.500(5) 101_445 n
Sr1 Co1 3.500(5) 101_455 n
Sr1 Co1 3.500(5) 101_545 n
Sr1 Co1 3.500(5) 101_555 n
Sr1 Co2 3.348(6) 101_445 n
Sr1 Co2 3.348(6) 101_455 n
Sr1 Co2 3.348(6) 101_545 n
Sr1 Co2 3.348(6) 101_555 n
Sr1 O5 2.931(6) 101_445 n
Sr1 O5 2.931(6) 101_455 n
Sr1 O5 2.931(6) 102_445 n
Sr1 O5 2.931(6) 102_545 n
La2 Fe2 3.223(4) 101_445 n
La2 Fe2 3.223(4) 101_455 n
La2 Fe2 3.223(4) 101_545 n
La2 Fe2 3.223(4) 101_555 n
La2 La1 3.728(6) 1_555 n
La2 Sr1 3.728(6) 1_555 n
La2 La2 3.82416(12) 1_455 n
La2 La2 3.82416(12) 1_545 n
La2 La2 3.82416(12) 1_565 n
La2 La2 3.82416(12) 1_655 n
La2 La2 3.866(9) -101_335 n
La2 La2 3.866(9) -101_345 n
La2 La2 3.866(9) -101_435 n
La2 La2 3.866(9) -101_445 n
La2 Sr2 3.82416(12) 1_455 n
La2 Sr2 3.82416(12) 1_545 n
La2 Sr2 3.82416(12) 1_565 n
La2 Sr2 3.82416(12) 1_655 n
La2 Sr2 3.866(9) -101_335 n
La2 Sr2 3.866(9) -101_345 n
La2 Sr2 3.866(9) -101_435 n
La2 Sr2 3.866(9) -101_445 n
La2 O1 2.713(9) 101_445 n
La2 O1 2.713(9) 101_545 n
La2 O1 2.713(9) 102_545 n
La2 O1 2.713(9) 102_555 n
La2 O3 2.447(11) -1_556 n
La2 O3 2.7226(11) 101_445 n
La2 O3 2.7226(11) 101_455 n
La2 O3 2.7226(11) 101_545 n
La2 O3 2.7226(11) 101_555 n
La2 Co2 3.223(4) 101_445 n
La2 Co2 3.223(4) 101_455 n
La2 Co2 3.223(4) 101_545 n
La2 Co2 3.223(4) 101_555 n
Sr2 Fe2 3.223(4) 101_445 n
Sr2 Fe2 3.223(4) 101_455 n
Sr2 Fe2 3.223(4) 101_545 n
Sr2 Fe2 3.223(4) 101_555 n
Sr2 La1 3.728(6) 1_555 n
Sr2 Sr1 3.728(6) 1_555 n
Sr2 La2 3.82416(12) 1_455 n
Sr2 La2 3.82416(12) 1_545 n
Sr2 La2 3.82416(12) 1_565 n
Sr2 La2 3.82416(12) 1_655 n
Sr2 La2 3.866(9) -101_335 n
Sr2 La2 3.866(9) -101_345 n
Sr2 La2 3.866(9) -101_435 n
Sr2 La2 3.866(9) -101_445 n
Sr2 Sr2 3.82416(12) 1_455 n
Sr2 Sr2 3.82416(12) 1_545 n
Sr2 Sr2 3.82416(12) 1_565 n
Sr2 Sr2 3.82416(12) 1_655 n
Sr2 Sr2 3.866(9) -101_335 n
Sr2 Sr2 3.866(9) -101_345 n
Sr2 Sr2 3.866(9) -101_435 n
Sr2 Sr2 3.866(9) -101_445 n
Sr2 O1 2.713(9) 101_445 n
Sr2 O1 2.713(9) 101_545 n
Sr2 O1 2.713(9) 102_545 n
Sr2 O1 2.713(9) 102_555 n
Sr2 O3 2.447(11) -1_556 n
Sr2 O3 2.7226(11) 101_445 n
Sr2 O3 2.7226(11) 101_455 n
Sr2 O3 2.7226(11) 101_545 n
Sr2 O3 2.7226(11) 101_555 n
Sr2 Co2 3.223(4) 101_445 n
Sr2 Co2 3.223(4) 101_455 n
Sr2 Co2 3.223(4) 101_545 n
Sr2 Co2 3.223(4) 101_555 n
O1 Fe2 1.9196(10) 1_555 n
O1 Fe2 1.9196(10) 1_565 n
O1 La1 2.629(10) 101_454 n
O1 La1 2.629(10) 101_554 n
O1 Sr1 2.629(10) 101_454 n
O1 Sr1 2.629(10) 101_554 n
O1 La2 2.713(9) 101_454 n
O1 La2 2.713(9) 101_554 n
O1 Sr2 2.713(9) 101_454 n
O1 Sr2 2.713(9) 101_554 n
O1 Co2 1.9196(10) 1_555 n
O1 Co2 1.9196(10) 1_565 n
O2 Fe1 1.787(7) 1_555 n
O2 Fe2 2.409(11) 1_555 n
O2 La1 2.7389(17) 101_444 n
O2 La1 2.7389(17) 101_454 n
O2 La1 2.7389(17) 101_544 n
O2 La1 2.7389(17) 101_554 n
O2 Sr1 2.7389(17) 101_444 n
O2 Sr1 2.7389(17) 101_454 n
O2 Sr1 2.7389(17) 101_544 n
O2 Sr1 2.7389(17) 101_554 n
O2 Co1 1.787(7) 1_555 n
O2 Co2 2.409(11) 1_555 n
O3 Fe2 2.071(9) 1_555 n
O3 La2 2.447(11) -1_556 n
O3 La2 2.7226(11) 101_444 n
O3 La2 2.7226(11) 101_454 n
O3 La2 2.7226(11) 101_544 n
O3 La2 2.7226(11) 101_554 n
O3 Sr2 2.447(11) -1_556 n
O3 Sr2 2.7226(11) 101_444 n
O3 Sr2 2.7226(11) 101_454 n
O3 Sr2 2.7226(11) 101_544 n
O3 Sr2 2.7226(11) 101_554 n
O3 Co2 2.071(9) 1_555 n
O4 Fe1 1.95(4) 1_555 n
O4 Fe1 2.38(4) 1_565 n
O4 La1 2.411(16) 101_554 n
O4 La1 2.411(16) -101_444 n
O4 Sr1 2.411(16) 101_554 n
O4 Sr1 2.411(16) -101_444 n
O4 O4 1.32(5) 2_655 n
O4 O4 2.08(8) 3_565 n
O4 O4 1.87(7) 3_665 n
O4 O4 1.32(5) 4_565 n
O4 O4 2.02(7) 5_555 n
O4 O4 1.80(7) 5_655 n
O4 O4 1.62(8) 6_665 n
O4 O4 0.49(9) 7_565 n
O4 O4 0.93(8) 8_555 n
O4 Co1 1.95(4) 1_555 n
O4 Co1 2.38(4) 1_565 n
O4 O5 1.90(4) 1_555 n
O4 O5 1.04(4) 2_555 n
Co1 La1 3.500(5) 101_444 n
Co1 La1 3.500(5) 101_454 n
Co1 La1 3.500(5) 101_544 n
Co1 La1 3.500(5) 101_554 n
Co1 La1 3.500(5) -101_334 n
Co1 La1 3.500(5) -101_344 n
Co1 La1 3.500(5) -101_434 n
Co1 La1 3.500(5) -101_444 n
Co1 Sr1 3.500(5) 101_444 n
Co1 Sr1 3.500(5) 101_454 n
Co1 Sr1 3.500(5) 101_544 n
Co1 Sr1 3.500(5) 101_554 n
Co1 Sr1 3.500(5) -101_334 n
Co1 Sr1 3.500(5) -101_344 n
Co1 Sr1 3.500(5) -101_434 n
Co1 Sr1 3.500(5) -101_444 n
Co1 O2 1.787(7) 1_555 n
Co1 O2 1.787(7) -1_555 n
Co1 O4 2.38(4) 1_545 n
Co1 O4 1.95(4) 1_555 n
Co1 O4 1.95(4) 2_555 n
Co1 O4 2.38(4) 2_655 n
Co1 O4 1.95(4) 3_555 n
Co1 O4 2.38(4) 3_565 n
Co1 O4 2.38(4) 4_455 n
Co1 O4 1.95(4) 4_555 n
Co1 O4 2.38(4) 5_545 n
Co1 O4 1.95(4) 5_555 n
Co1 O4 1.95(4) 6_555 n
Co1 O4 2.38(4) 6_655 n
Co1 O4 1.95(4) 7_555 n
Co1 O4 2.38(4) 7_565 n
Co1 O4 2.38(4) 8_455 n
Co1 O4 1.95(4) 8_555 n
Co1 O5 1.91208(6) 1_455 n
Co1 O5 1.91208(6) 1_555 n
Co1 O5 1.91208(6) 2_545 n
Co1 O5 1.91208(6) 2_555 n
Co2 La1 3.348(6) 101_444 n
Co2 La1 3.348(6) 101_454 n
Co2 La1 3.348(6) 101_544 n
Co2 La1 3.348(6) 101_554 n
Co2 Sr1 3.348(6) 101_444 n
Co2 Sr1 3.348(6) 101_454 n
Co2 Sr1 3.348(6) 101_544 n
Co2 Sr1 3.348(6) 101_554 n
Co2 La2 3.223(4) 101_444 n
Co2 La2 3.223(4) 101_454 n
Co2 La2 3.223(4) 101_544 n
Co2 La2 3.223(4) 101_554 n
Co2 Sr2 3.223(4) 101_444 n
Co2 Sr2 3.223(4) 101_454 n
Co2 Sr2 3.223(4) 101_544 n
Co2 Sr2 3.223(4) 101_554 n
Co2 O1 1.9196(10) 1_545 n
Co2 O1 1.9196(10) 1_555 n
Co2 O1 1.9196(10) 2_555 n
Co2 O1 1.9196(10) 2_655 n
Co2 O2 2.409(11) 1_555 n
Co2 O3 2.071(9) 1_555 n
O5 Fe1 1.91208(6) 1_555 n
O5 Fe1 1.91208(6) 1_655 n
O5 La1 2.931(6) 101_544 n
O5 La1 2.931(6) 101_554 n
O5 La1 2.931(6) -101_434 n
O5 La1 2.931(6) -101_444 n
O5 Sr1 2.931(6) 101_544 n
O5 Sr1 2.931(6) 101_554 n
O5 Sr1 2.931(6) -101_434 n
O5 Sr1 2.931(6) -101_444 n
O5 O4 1.90(4) 1_555 n
O5 O4 1.04(4) 2_655 n
O5 O4 1.90(4) 3_655 n
O5 O4 1.04(4) 4_555 n
O5 O4 1.90(4) 5_655 n
O5 O4 1.04(4) 6_655 n
O5 O4 1.90(4) 7_555 n
O5 O4 1.04(4) 8_555 n
O5 Co1 1.91208(6) 1_555 n
O5 Co1 1.91208(6) 1_655 n
